data_4064068
loop_
_publ_author_name
'Kirillov, Evgeny'
'Marquet, Nicolas'
'Bader, Manuela'
'Razavi, Abbas'
'Belia, Vincenzo'
'Hampel, Frank'
'Roisnel, Thierry'
'Gladysz, John A.'
'Carpentier, Jean-Fran\,cois'

_publ_section_title
;
 Chiral-at-ansa-Bridged Group 4 Metallocene Complexes
 {(R1R2C)-(3,6-tBu2Flu)(3-R3-5-Me-C5H2)}MCl2: Synthesis, Structure,
 Stereochemistry, and Use in Highly Isoselective Propylene Polymerization
;
_journal_coden_ASTM ORGND7
_journal_issue 2
_journal_name_full Organometallics
_journal_page_first 263
_journal_page_last 272
_journal_paper_doi 10.1021/om100897j
_journal_volume 30
_journal_year 2011
_chemical_formula_sum 'C38 H44 Cl2 Hf'
_chemical_formula_weight 750.12
_space_group_IT_number 2
_symmetry_cell_setting triclinic
_symmetry_space_group_name_Hall '-P 1'
_symmetry_space_group_name_H-M 'P -1'
_atom_sites_solution_hydrogens difmap
_atom_sites_solution_primary direct
_atom_sites_solution_secondary difmap
_audit_creation_method SHELXL-97
_cell_angle_alpha 98.660(10)
_cell_angle_beta 97.850(10)
_cell_angle_gamma 91.230(10)
_cell_formula_units_Z 4
_cell_length_a 11.5420(10)
_cell_length_b 13.2190(10)
_cell_length_c 22.043(3)
_cell_measurement_temperature 110(1)
_cell_volume 3290.6(6)
_computing_cell_refinement 'CrysAlis RED, Oxford Diffraction Ltd.,Version 1.171.26'
_computing_data_collection 'CrysAlis CCD, Oxford Diffraction Ltd.,Version 1.171.26'
_computing_data_reduction 'CrysAlis RED, Oxford Diffraction Ltd.,Version 1.171.26'
_computing_molecular_graphics 'PLATON_(Spek, 1998)'
_computing_publication_material 'SHELXL-97 (Sheldrick, 1997)'
_computing_structure_refinement 'SHELXL-97 (Sheldrick, 1997)'
_computing_structure_solution 'SIR-97_(Altomare & al., 1998)'
_diffrn_ambient_temperature 110(2)
_diffrn_detector_area_resol_mean 19.64
_diffrn_measured_fraction_theta_full 0.918
_diffrn_measured_fraction_theta_max 0.918
_diffrn_measurement_device_type 'CCD Saphire 3 Xcalibur'
_diffrn_measurement_method 'omega scan'
_diffrn_radiation_monochromator graphite
_diffrn_radiation_source 'fine-focus sealed tube'
_diffrn_radiation_type MoK\a
_diffrn_radiation_wavelength 0.71073
_diffrn_reflns_av_R_equivalents 0.0308
_diffrn_reflns_av_sigmaI/netI 0.0399
_diffrn_reflns_limit_h_max 14
_diffrn_reflns_limit_h_min -14
_diffrn_reflns_limit_k_max 16
_diffrn_reflns_limit_k_min -16
_diffrn_reflns_limit_l_max 28
_diffrn_reflns_limit_l_min -28
_diffrn_reflns_number 44214
_diffrn_reflns_theta_full 27.00
_diffrn_reflns_theta_max 27.00
_diffrn_reflns_theta_min 2.63
_exptl_absorpt_coefficient_mu 3.357
_exptl_absorpt_correction_type none
_exptl_crystal_colour orange
_exptl_crystal_density_diffrn 1.514
_exptl_crystal_density_method 'not measured'
_exptl_crystal_description prism
_exptl_crystal_F_000 1512
_exptl_crystal_size_max 0.20
_exptl_crystal_size_mid 0.15
_exptl_crystal_size_min 0.15
_refine_diff_density_max 0.592
_refine_diff_density_min -0.516
_refine_diff_density_rms 0.088
_refine_ls_extinction_coef 0.00046(5)
_refine_ls_extinction_expression Fc^*^=kFc[1+0.001xFc^2^\l^3^/sin(2\q)]^-1/4^
_refine_ls_extinction_method SHELXL
_refine_ls_goodness_of_fit_ref 0.881
_refine_ls_hydrogen_treatment constr
_refine_ls_matrix_type full
_refine_ls_number_parameters 740
_refine_ls_number_reflns 13182
_refine_ls_number_restraints 0
_refine_ls_restrained_S_all 0.881
_refine_ls_R_factor_all 0.0410
_refine_ls_R_factor_gt 0.0199
_refine_ls_shift/su_max 0.002
_refine_ls_shift/su_mean 0.000
_refine_ls_structure_factor_coef Fsqd
_refine_ls_weighting_details 'calc w=1/[\s^2^(Fo^2^)+(0.0223P)^2^+0.0000P] where P=(Fo^2^+2Fc^2^)/3'
_refine_ls_weighting_scheme calc
_refine_ls_wR_factor_gt 0.0419
_refine_ls_wR_factor_ref 0.0443
_reflns_number_gt 9044
_reflns_number_total 13182
_reflns_threshold_expression >2sigma(I)
_cod_duplicate_entry 4063376
_cod_data_source_file om100897j_si_001.cif
_cod_data_source_block kir349cis_complex_syn4a
_cod_depositor_comments
;
The following automatic conversions were performed:

'_symmetry_cell_setting' value 'Triclinic' changed to 'triclinic'
according to /home/saulius/struct/CIF-dictionaries/cif_core.dic
dictionary named 'cif_core.dic' version 2.4.1 from 2010-06-29.

Automatic conversion script
Id: cif_fix_values 1715 2011-07-08 13:25:40Z adriana 

 Updated bibliographic information.

 Antanas Vaitkus,
 2019-09-24

 Marked entry as a duplicate of entry 4063376.

 Antanas Vaitkus,
 2019-09-24
;
_cod_original_sg_symbol_H-M P-1
_cod_database_code 4064068

loop_
_symmetry_equiv_pos_as_xyz
'x, y, z'
'-x, -y, -z'

loop_
_atom_site_label
_atom_site_type_symbol
_atom_site_fract_x
_atom_site_fract_y
_atom_site_fract_z
_atom_site_U_iso_or_equiv
_atom_site_adp_type
_atom_site_occupancy
_atom_site_symmetry_multiplicity
_atom_site_calc_flag
_atom_site_refinement_flags
Hf1 Hf 0.437447(13) 0.444436(9) 0.278616(6) 0.01112(4) Uani 1 1 d .
Cl1 Cl 0.53470(7) 0.39836(6) 0.37213(3) 0.01905(17) Uani 1 1 d .
Cl2 Cl 0.29874(7) 0.30173(5) 0.24848(4) 0.01811(19) Uani 1 1 d .
C1 C 0.2802(3) 0.5552(2) 0.24439(15) 0.0137(7) Uani 1 1 d .
C2 C 0.2543(3) 0.5364(2) 0.30302(14) 0.0154(7) Uani 1 1 d .
H2 H 0.1872 0.4986 0.3093 0.019 Uiso 1 1 calc R
C3 C 0.3419(3) 0.5815(2) 0.35032(14) 0.0158(7) Uani 1 1 d .
C4 C 0.4275(3) 0.62626(19) 0.32057(13) 0.0124(6) Uani 1 1 d .
H4 H 0.4989 0.6598 0.3410 0.015 Uiso 1 1 calc R
C5 C 0.3893(3) 0.61289(19) 0.25520(13) 0.0111(6) Uani 1 1 d .
C6 C 0.4756(3) 0.6249(2) 0.21035(13) 0.0130(7) Uani 1 1 d .
H6 H 0.5371 0.6769 0.2327 0.016 Uiso 1 1 calc R
C7 C 0.5330(3) 0.5211(2) 0.20561(14) 0.0123(7) Uani 1 1 d .
C8 C 0.6298(3) 0.4983(2) 0.24887(14) 0.0124(7) Uani 1 1 d .
C9 C 0.7089(3) 0.5608(2) 0.29522(14) 0.0144(7) Uani 1 1 d .
H9 H 0.7037 0.6331 0.3015 0.017 Uiso 1 1 calc R
C10 C 0.7927(3) 0.5149(2) 0.33063(14) 0.0156(7) Uani 1 1 d .
H10 H 0.8457 0.5575 0.3612 0.019 Uiso 1 1 calc R
C11 C 0.8051(3) 0.4069(2) 0.32435(15) 0.0148(7) Uani 1 1 d .
C12 C 0.7300(3) 0.3456(2) 0.27916(14) 0.0129(7) Uani 1 1 d .
H12 H 0.7375 0.2735 0.2731 0.015 Uiso 1 1 calc R
C13 C 0.6422(3) 0.3894(2) 0.24195(14) 0.0127(7) Uani 1 1 d .
C14 C 0.5522(3) 0.3434(2) 0.19270(14) 0.0130(7) Uani 1 1 d .
C15 C 0.5247(3) 0.2395(2) 0.16655(14) 0.0139(7) Uani 1 1 d .
H15 H 0.5684 0.1867 0.1824 0.017 Uiso 1 1 calc R
C16 C 0.4356(3) 0.2152(2) 0.11877(14) 0.0144(7) Uani 1 1 d .
C17 C 0.3741(3) 0.2958(2) 0.09487(14) 0.0154(7) Uani 1 1 d .
H17 H 0.3134 0.2784 0.0609 0.018 Uiso 1 1 calc R
C18 C 0.3978(3) 0.3972(2) 0.11814(14) 0.0133(7) Uani 1 1 d .
H18 H 0.3548 0.4485 0.1003 0.016 Uiso 1 1 calc R
C19 C 0.4873(3) 0.4248(2) 0.16922(14) 0.0132(7) Uani 1 1 d .
C20 C 0.1968(3) 0.5242(2) 0.18479(14) 0.0184(7) Uani 1 1 d .
H20A H 0.1296 0.4846 0.1931 0.028 Uiso 1 1 calc R
H20B H 0.2373 0.4823 0.1544 0.028 Uiso 1 1 calc R
H20C H 0.1695 0.5858 0.1683 0.028 Uiso 1 1 calc R
C21 C 0.3360(3) 0.5959(2) 0.42004(14) 0.0193(7) Uani 1 1 d .
C22 C 0.2961(3) 0.4960(2) 0.44058(16) 0.0249(8) Uani 1 1 d .
H22A H 0.2211 0.4706 0.4160 0.037 Uiso 1 1 calc R
H22B H 0.2870 0.5092 0.4846 0.037 Uiso 1 1 calc R
H22C H 0.3549 0.4445 0.4342 0.037 Uiso 1 1 calc R
C23 C 0.2414(3) 0.6755(3) 0.43138(16) 0.0319(9) Uani 1 1 d .
H23A H 0.1662 0.6490 0.4074 0.048 Uiso 1 1 calc R
H23B H 0.2643 0.7397 0.4183 0.048 Uiso 1 1 calc R
H23C H 0.2338 0.6880 0.4756 0.048 Uiso 1 1 calc R
C24 C 0.4518(3) 0.6371(3) 0.45733(15) 0.0289(9) Uani 1 1 d .
H24A H 0.4451 0.6454 0.5016 0.043 Uiso 1 1 calc R
H24B H 0.4724 0.7035 0.4462 0.043 Uiso 1 1 calc R
H24C H 0.5128 0.5889 0.4483 0.043 Uiso 1 1 calc R
C25 C 0.4289(3) 0.6621(2) 0.15029(14) 0.0140(7) Uani 1 1 d .
C26 C 0.3414(3) 0.7331(2) 0.15016(15) 0.0198(7) Uani 1 1 d .
H26 H 0.3081 0.7541 0.1869 0.024 Uiso 1 1 calc R
C27 C 0.3028(3) 0.7733(2) 0.09688(16) 0.0245(8) Uani 1 1 d .
H27 H 0.2420 0.8206 0.0970 0.029 Uiso 1 1 calc R
C28 C 0.3525(3) 0.7447(2) 0.04344(16) 0.0257(8) Uani 1 1 d .
H28 H 0.3265 0.7730 0.0071 0.031 Uiso 1 1 calc R
C29 C 0.4401(3) 0.6747(2) 0.04321(16) 0.0243(8) Uani 1 1 d .
H29 H 0.4744 0.6549 0.0066 0.029 Uiso 1 1 calc R
C30 C 0.4776(3) 0.6337(2) 0.09621(14) 0.0182(7) Uani 1 1 d .
H30 H 0.5375 0.5855 0.0957 0.022 Uiso 1 1 calc R
C31 C 0.8978(3) 0.3586(2) 0.36628(14) 0.0180(7) Uani 1 1 d .
C32 C 0.9570(3) 0.4359(2) 0.42110(16) 0.0286(9) Uani 1 1 d .
H32A H 1.0158 0.4018 0.4464 0.043 Uiso 1 1 calc R
H32B H 0.8981 0.4636 0.4464 0.043 Uiso 1 1 calc R
H32C H 0.9951 0.4919 0.4056 0.043 Uiso 1 1 calc R
C33 C 0.9927(3) 0.3148(2) 0.32780(16) 0.0242(8) Uani 1 1 d .
H33A H 1.0525 0.2838 0.3544 0.036 Uiso 1 1 calc R
H33B H 1.0291 0.3701 0.3110 0.036 Uiso 1 1 calc R
H33C H 0.9567 0.2626 0.2937 0.036 Uiso 1 1 calc R
C34 C 0.8408(3) 0.2715(2) 0.39257(15) 0.0233(8) Uani 1 1 d .
H34A H 0.9006 0.2407 0.4192 0.035 Uiso 1 1 calc R
H34B H 0.8052 0.2193 0.3584 0.035 Uiso 1 1 calc R
H34C H 0.7804 0.2990 0.4169 0.035 Uiso 1 1 calc R
C35 C 0.3991(3) 0.1036(2) 0.09017(14) 0.0172(7) Uani 1 1 d .
C36 C 0.3972(3) 0.0915(2) 0.01950(15) 0.0232(9) Uani 1 1 d .
H36A H 0.4759 0.1065 0.0103 0.035 Uiso 1 1 calc R
H36B H 0.3426 0.1392 0.0024 0.035 Uiso 1 1 calc R
H36C H 0.3719 0.0211 0.0008 0.035 Uiso 1 1 calc R
C37 C 0.4818(3) 0.0278(2) 0.11689(14) 0.0210(7) Uani 1 1 d .
H37A H 0.4824 0.0354 0.1619 0.031 Uiso 1 1 calc R
H37B H 0.5610 0.0414 0.1080 0.031 Uiso 1 1 calc R
H37C H 0.4551 -0.0422 0.0980 0.031 Uiso 1 1 calc R
C38 C 0.2753(3) 0.0805(2) 0.10426(17) 0.0262(8) Uani 1 1 d .
H38A H 0.2761 0.0882 0.1492 0.039 Uiso 1 1 calc R
H38B H 0.2498 0.0102 0.0855 0.039 Uiso 1 1 calc R
H38C H 0.2212 0.1284 0.0870 0.039 Uiso 1 1 calc R
Hf51 Hf -0.059133(12) -0.062011(9) 0.277691(6) 0.01166(4) Uani 1 1 d .
Cl51 Cl 0.04220(7) 0.03125(5) 0.37149(3) 0.01964(17) Uani 1 1 d .
Cl52 Cl -0.19335(8) 0.06472(5) 0.24889(4) 0.01846(19) Uani 1 1 d .
C51 C -0.2238(3) -0.1881(2) 0.24313(15) 0.0143(7) Uani 1 1 d .
C52 C -0.2453(3) -0.1418(2) 0.30319(14) 0.0166(7) Uani 1 1 d .
H52 H -0.3097 -0.1007 0.3111 0.020 Uiso 1 1 calc R
C53 C -0.1574(3) -0.1659(2) 0.34892(14) 0.0147(7) Uani 1 1 d .
C54 C -0.0771(3) -0.2252(2) 0.31634(13) 0.0135(7) Uani 1 1 d .
H54 H -0.0064 -0.2498 0.3350 0.016 Uiso 1 1 calc R
C55 C -0.1188(3) -0.24203(19) 0.25177(14) 0.0147(7) Uani 1 1 d .
C56 C -0.0359(3) -0.2755(2) 0.20452(13) 0.0136(7) Uani 1 1 d .
H56 H 0.0237 -0.3177 0.2253 0.016 Uiso 1 1 calc R
C57 C 0.0274(3) -0.1742(2) 0.20119(14) 0.0137(7) Uani 1 1 d .
C58 C 0.1270(3) -0.1325(2) 0.24524(14) 0.0124(7) Uani 1 1 d .
C59 C 0.2029(3) -0.1752(2) 0.29042(14) 0.0159(7) Uani 1 1 d .
H59 H 0.1921 -0.2447 0.2954 0.019 Uiso 1 1 calc R
C60 C 0.2917(3) -0.1146(2) 0.32647(15) 0.0172(8) Uani 1 1 d .
H60 H 0.3424 -0.1444 0.3559 0.021 Uiso 1 1 calc R
C61 C 0.3123(3) -0.0093(2) 0.32224(15) 0.0159(7) Uani 1 1 d .
C62 C 0.2401(3) 0.0329(2) 0.27902(14) 0.0142(7) Uani 1 1 d .
H62 H 0.2529 0.1025 0.2745 0.017 Uiso 1 1 calc R
C63 C 0.1466(3) -0.0264(2) 0.24115(14) 0.0130(7) Uani 1 1 d .
C64 C 0.0594(3) -0.0003(2) 0.19408(14) 0.0126(7) Uani 1 1 d .
C65 C 0.0383(3) 0.0934(2) 0.17200(13) 0.0127(7) Uani 1 1 d .
H65 H 0.0848 0.1531 0.1907 0.015 Uiso 1 1 calc R
C66 C -0.0478(3) 0.0989(2) 0.12424(14) 0.0132(7) Uani 1 1 d .
C67 C -0.1145(3) 0.0070(2) 0.09629(14) 0.0146(7) Uani 1 1 d .
H67 H -0.1725 0.0103 0.0617 0.018 Uiso 1 1 calc R
C68 C -0.0994(3) -0.0849(2) 0.11659(15) 0.0162(8) Uani 1 1 d .
H68 H -0.1468 -0.1435 0.0970 0.019 Uiso 1 1 calc R
C69 C -0.0110(3) -0.0917(2) 0.16781(14) 0.0124(7) Uani 1 1 d .
C70 C -0.3064(3) -0.1808(2) 0.18511(14) 0.0195(7) Uani 1 1 d .
H70A H -0.3704 -0.1368 0.1955 0.029 Uiso 1 1 calc R
H70B H -0.3386 -0.2493 0.1663 0.029 Uiso 1 1 calc R
H70C H -0.2642 -0.1515 0.1557 0.029 Uiso 1 1 calc R
C71 C -0.1595(3) -0.1479(2) 0.41874(14) 0.0201(7) Uani 1 1 d .
C72 C -0.0421(3) -0.1703(3) 0.45442(15) 0.0260(8) Uani 1 1 d .
H72A H -0.0467 -0.1586 0.4990 0.039 Uiso 1 1 calc R
H72B H 0.0195 -0.1248 0.4456 0.039 Uiso 1 1 calc R
H72C H -0.0239 -0.2417 0.4416 0.039 Uiso 1 1 calc R
C73 C -0.2546(3) -0.2227(2) 0.43116(15) 0.0283(9) Uani 1 1 d .
H73A H -0.3302 -0.2090 0.4084 0.042 Uiso 1 1 calc R
H73B H -0.2597 -0.2133 0.4757 0.042 Uiso 1 1 calc R
H73C H -0.2343 -0.2932 0.4173 0.042 Uiso 1 1 calc R
C74 C -0.1931(3) -0.0385(2) 0.44164(15) 0.0238(8) Uani 1 1 d .
H74A H -0.2684 -0.0247 0.4186 0.036 Uiso 1 1 calc R
H74B H -0.1328 0.0104 0.4350 0.036 Uiso 1 1 calc R
H74C H -0.1996 -0.0312 0.4859 0.036 Uiso 1 1 calc R
C75 C -0.0889(3) -0.3416(2) 0.14428(14) 0.0152(7) Uani 1 1 d .
C76 C -0.0461(3) -0.3359(2) 0.08856(15) 0.0210(8) Uani 1 1 d .
H76 H 0.0148 -0.2871 0.0873 0.025 Uiso 1 1 calc R
C77 C -0.0923(3) -0.4015(2) 0.03498(16) 0.0253(9) Uani 1 1 d .
H77 H -0.0634 -0.3964 -0.0028 0.030 Uiso 1 1 calc R
C78 C -0.1793(3) -0.4736(2) 0.03594(15) 0.0256(8) Uani 1 1 d .
H78 H -0.2098 -0.5184 -0.0009 0.031 Uiso 1 1 calc R
C79 C -0.2220(3) -0.4804(2) 0.09060(15) 0.0216(8) Uani 1 1 d .
H79 H -0.2826 -0.5297 0.0914 0.026 Uiso 1 1 calc R
C80 C -0.1765(3) -0.4149(2) 0.14483(15) 0.0201(7) Uani 1 1 d .
H80 H -0.2058 -0.4206 0.1825 0.024 Uiso 1 1 calc R
C81 C 0.4116(3) 0.0575(2) 0.36390(15) 0.0201(7) Uani 1 1 d .
C82 C 0.5012(3) 0.0887(3) 0.32417(16) 0.0268(8) Uani 1 1 d .
H82A H 0.4623 0.1253 0.2921 0.040 Uiso 1 1 calc R
H82B H 0.5357 0.0273 0.3045 0.040 Uiso 1 1 calc R
H82C H 0.5630 0.1334 0.3505 0.040 Uiso 1 1 calc R
C83 C 0.4736(4) 0.0011(3) 0.41412(18) 0.0393(10) Uani 1 1 d .
H83A H 0.4166 -0.0195 0.4396 0.059 Uiso 1 1 calc R
H83B H 0.5348 0.0466 0.4404 0.059 Uiso 1 1 calc R
H83C H 0.5090 -0.0599 0.3945 0.059 Uiso 1 1 calc R
C84 C 0.3609(3) 0.1549(2) 0.39620(15) 0.0297(9) Uani 1 1 d .
H84A H 0.3040 0.1356 0.4220 0.045 Uiso 1 1 calc R
H84B H 0.3222 0.1929 0.3648 0.045 Uiso 1 1 calc R
H84C H 0.4244 0.1980 0.4223 0.045 Uiso 1 1 calc R
C85 C -0.0786(3) 0.1994(2) 0.09969(14) 0.0149(7) Uani 1 1 d .
C86 C -0.0719(3) 0.1862(2) 0.03003(15) 0.0188(8) Uani 1 1 d .
H86A H 0.0081 0.1702 0.0228 0.028 Uiso 1 1 calc R
H86B H -0.0932 0.2498 0.0143 0.028 Uiso 1 1 calc R
H86C H -0.1261 0.1302 0.0084 0.028 Uiso 1 1 calc R
C87 C 0.0048(3) 0.2892(2) 0.13217(15) 0.0201(7) Uani 1 1 d .
H87A H 0.0847 0.2747 0.1242 0.030 Uiso 1 1 calc R
H87B H 0.0021 0.2982 0.1769 0.030 Uiso 1 1 calc R
H87C H -0.0192 0.3519 0.1162 0.030 Uiso 1 1 calc R
C88 C -0.2028(3) 0.2250(2) 0.11277(16) 0.0218(8) Uani 1 1 d .
H88A H -0.2051 0.2333 0.1575 0.033 Uiso 1 1 calc R
H88B H -0.2580 0.1693 0.0917 0.033 Uiso 1 1 calc R
H88C H -0.2246 0.2888 0.0975 0.033 Uiso 1 1 calc R

loop_
_atom_site_aniso_label
_atom_site_aniso_U_11
_atom_site_aniso_U_22
_atom_site_aniso_U_33
_atom_site_aniso_U_23
_atom_site_aniso_U_13
_atom_site_aniso_U_12
Hf1 0.01217(9) 0.00993(7) 0.01147(8) 0.00250(5) 0.00162(7) -0.00015(6)
Cl1 0.0185(4) 0.0256(4) 0.0151(4) 0.0084(3) 0.0030(3) 0.0048(3)
Cl2 0.0173(5) 0.0136(3) 0.0230(5) 0.0021(3) 0.0029(4) -0.0035(3)
C1 0.0153(19) 0.0122(14) 0.0137(17) 0.0032(12) 0.0007(15) 0.0074(13)
C2 0.0120(17) 0.0137(14) 0.0224(17) 0.0062(12) 0.0045(15) 0.0052(12)
C3 0.0189(18) 0.0110(13) 0.0186(17) 0.0036(12) 0.0046(15) 0.0045(12)
C4 0.0150(17) 0.0092(13) 0.0119(15) 0.0007(11) -0.0010(13) 0.0022(11)
C5 0.0137(17) 0.0070(12) 0.0132(15) 0.0033(11) 0.0013(13) 0.0024(11)
C6 0.0161(18) 0.0106(13) 0.0121(15) 0.0020(11) 0.0017(14) -0.0019(12)
C7 0.0138(18) 0.0127(14) 0.0109(15) 0.0028(12) 0.0031(14) -0.0019(12)
C8 0.0136(18) 0.0145(14) 0.0104(16) 0.0040(12) 0.0043(14) -0.0013(12)
C9 0.0158(18) 0.0116(13) 0.0155(16) 0.0002(12) 0.0035(15) -0.0015(12)
C10 0.0145(19) 0.0162(15) 0.0139(16) -0.0027(12) 0.0013(15) -0.0052(13)
C11 0.0121(18) 0.0183(15) 0.0138(17) -0.0002(12) 0.0038(15) 0.0006(13)
C12 0.0130(18) 0.0118(13) 0.0137(16) 0.0007(12) 0.0021(14) 0.0041(12)
C13 0.0101(18) 0.0150(14) 0.0128(16) -0.0006(12) 0.0034(14) -0.0014(12)
C14 0.0117(18) 0.0150(14) 0.0119(16) -0.0007(12) 0.0032(14) 0.0010(12)
C15 0.0159(18) 0.0111(13) 0.0156(16) 0.0014(12) 0.0060(14) 0.0025(12)
C16 0.0136(17) 0.0163(14) 0.0125(15) -0.0021(12) 0.0043(14) 0.0013(12)
C17 0.0111(17) 0.0204(15) 0.0127(15) -0.0009(12) -0.0011(14) -0.0016(12)
C18 0.0123(19) 0.0148(14) 0.0132(17) 0.0037(12) 0.0009(15) 0.0032(13)
C19 0.0137(19) 0.0156(14) 0.0109(17) 0.0029(12) 0.0024(15) 0.0016(13)
C20 0.0138(18) 0.0174(14) 0.0222(17) 0.0018(13) -0.0024(15) 0.0010(12)
C21 0.024(2) 0.0205(15) 0.0155(16) 0.0053(13) 0.0093(15) 0.0047(14)
C22 0.026(2) 0.0314(18) 0.0221(19) 0.0100(15) 0.0112(17) 0.0060(16)
C23 0.047(3) 0.0306(18) 0.0240(19) 0.0087(15) 0.0182(19) 0.0172(18)
C24 0.041(2) 0.0352(19) 0.0110(16) 0.0052(14) 0.0037(17) -0.0057(17)
C25 0.0159(18) 0.0112(13) 0.0145(16) 0.0050(12) -0.0017(14) -0.0051(12)
C26 0.024(2) 0.0178(15) 0.0186(18) 0.0061(13) 0.0014(16) -0.0013(13)
C27 0.019(2) 0.0232(17) 0.032(2) 0.0131(15) -0.0044(17) 0.0015(14)
C28 0.026(2) 0.0297(18) 0.0203(18) 0.0148(15) -0.0110(17) -0.0096(15)
C29 0.028(2) 0.0302(18) 0.0145(18) 0.0061(14) 0.0005(17) -0.0096(16)
C30 0.0185(19) 0.0186(15) 0.0175(17) 0.0053(13) 0.0003(15) -0.0034(13)
C31 0.0156(18) 0.0178(15) 0.0176(17) -0.0018(12) -0.0032(15) 0.0019(13)
C32 0.024(2) 0.0279(18) 0.026(2) -0.0052(15) -0.0133(17) 0.0054(15)
C33 0.0153(19) 0.0253(16) 0.030(2) 0.0017(14) -0.0004(16) 0.0034(14)
C34 0.024(2) 0.0278(17) 0.0174(17) 0.0053(14) -0.0005(16) 0.0057(15)
C35 0.0145(18) 0.0149(14) 0.0194(17) -0.0064(12) 0.0027(14) -0.0019(13)
C36 0.026(2) 0.0220(16) 0.0170(18) -0.0081(14) -0.0005(16) 0.0042(15)
C37 0.024(2) 0.0146(14) 0.0218(17) -0.0045(13) 0.0012(15) -0.0010(13)
C38 0.019(2) 0.0201(16) 0.036(2) -0.0049(15) 0.0047(18) -0.0053(14)
Hf51 0.01222(9) 0.00989(7) 0.01250(8) 0.00035(5) 0.00214(7) -0.00038(6)
Cl51 0.0193(4) 0.0223(4) 0.0152(4) -0.0033(3) 0.0023(3) -0.0044(3)
Cl52 0.0183(5) 0.0146(3) 0.0229(4) 0.0032(3) 0.0038(4) 0.0038(3)
C51 0.0172(19) 0.0100(14) 0.0164(17) 0.0030(12) 0.0041(15) -0.0049(12)
C52 0.0169(18) 0.0136(14) 0.0210(17) 0.0024(12) 0.0089(15) 0.0010(12)
C53 0.0153(18) 0.0118(13) 0.0168(16) 0.0001(12) 0.0045(14) -0.0030(12)
C54 0.0149(17) 0.0123(13) 0.0138(15) 0.0017(11) 0.0044(14) -0.0018(12)
C55 0.0187(18) 0.0068(12) 0.0187(16) 0.0006(11) 0.0048(14) -0.0008(12)
C56 0.0156(17) 0.0109(13) 0.0144(16) 0.0017(11) 0.0029(14) 0.0007(12)
C57 0.0144(19) 0.0139(14) 0.0130(16) 0.0005(12) 0.0042(14) 0.0013(13)
C58 0.0130(18) 0.0118(14) 0.0135(16) 0.0016(12) 0.0059(14) 0.0017(12)
C59 0.019(2) 0.0129(14) 0.0172(17) 0.0053(12) 0.0034(15) 0.0025(13)
C60 0.016(2) 0.0212(16) 0.0161(18) 0.0086(13) 0.0006(16) 0.0079(14)
C61 0.0109(18) 0.0225(16) 0.0143(17) 0.0041(13) 0.0007(15) 0.0007(13)
C62 0.0133(18) 0.0122(14) 0.0174(17) 0.0033(12) 0.0028(15) -0.0017(12)
C63 0.0109(18) 0.0139(14) 0.0143(17) 0.0025(12) 0.0016(14) 0.0012(12)
C64 0.0130(18) 0.0161(14) 0.0092(15) 0.0028(12) 0.0033(14) -0.0004(12)
C65 0.0117(17) 0.0126(13) 0.0137(16) 0.0017(11) 0.0018(14) -0.0007(11)
C66 0.0128(17) 0.0156(14) 0.0122(15) 0.0032(12) 0.0037(14) -0.0005(12)
C67 0.0127(17) 0.0201(15) 0.0105(15) 0.0044(12) -0.0030(14) 0.0005(12)
C68 0.018(2) 0.0151(15) 0.0138(18) -0.0022(12) 0.0018(16) -0.0035(13)
C69 0.0131(19) 0.0127(14) 0.0115(17) 0.0002(12) 0.0041(15) 0.0001(13)
C70 0.0208(19) 0.0161(14) 0.0207(17) 0.0015(13) 0.0018(15) -0.0028(13)
C71 0.026(2) 0.0191(15) 0.0158(17) -0.0002(13) 0.0091(15) -0.0012(13)
C72 0.031(2) 0.0327(18) 0.0146(17) 0.0034(14) 0.0025(16) 0.0064(16)
C73 0.040(2) 0.0274(17) 0.0179(17) -0.0011(14) 0.0128(17) -0.0070(16)
C74 0.027(2) 0.0228(17) 0.0215(19) -0.0042(14) 0.0106(17) -0.0020(15)
C75 0.0161(18) 0.0111(13) 0.0186(16) 0.0020(12) 0.0029(15) 0.0029(12)
C76 0.024(2) 0.0183(15) 0.0207(18) 0.0001(13) 0.0065(16) -0.0037(14)
C77 0.036(2) 0.0228(17) 0.0180(18) 0.0010(14) 0.0092(17) 0.0000(16)
C78 0.032(2) 0.0192(16) 0.0210(18) -0.0063(14) -0.0019(17) -0.0002(15)
C79 0.0187(19) 0.0144(15) 0.0294(19) -0.0010(13) 0.0011(16) -0.0033(13)
C80 0.023(2) 0.0140(14) 0.0237(18) 0.0000(13) 0.0096(16) -0.0001(13)
C81 0.0129(18) 0.0259(16) 0.0199(17) 0.0066(14) -0.0055(15) -0.0039(13)
C82 0.0127(19) 0.0354(19) 0.032(2) 0.0088(16) -0.0021(16) -0.0051(14)
C83 0.034(3) 0.045(2) 0.036(2) 0.0178(19) -0.016(2) -0.0151(18)
C84 0.030(2) 0.0348(19) 0.0193(18) -0.0047(15) -0.0023(17) -0.0079(16)
C85 0.0136(18) 0.0170(14) 0.0144(16) 0.0061(12) -0.0007(14) 0.0000(12)
C86 0.020(2) 0.0228(16) 0.0141(17) 0.0080(13) -0.0002(15) 0.0004(14)
C87 0.023(2) 0.0151(14) 0.0220(18) 0.0084(13) -0.0042(16) 0.0001(13)
C88 0.018(2) 0.0237(16) 0.0247(19) 0.0089(14) 0.0003(17) 0.0060(14)

loop_
_atom_type_symbol
_atom_type_description
_atom_type_scat_dispersion_real
_atom_type_scat_dispersion_imag
_atom_type_scat_source
C C 0.0033 0.0016 'International Tables Vol C Tables 4.2.6.8 and 6.1.1.4'
H H 0.0000 0.0000 'International Tables Vol C Tables 4.2.6.8 and 6.1.1.4'
Cl Cl 0.1484 0.1585 'International Tables Vol C Tables 4.2.6.8 and 6.1.1.4'
Hf Hf -0.5830 6.1852 'International Tables Vol C Tables 4.2.6.8 and 6.1.1.4'

loop_
_geom_angle_atom_site_label_1
_geom_angle_atom_site_label_2
_geom_angle_atom_site_label_3
_geom_angle
Cl1 Hf1 Cl2 99.23(3)
Cl1 Hf1 C7 124.48(8)
Cl2 Hf1 C7 122.98(8)
Cl1 Hf1 C5 128.83(7)
Cl2 Hf1 C5 121.09(8)
C7 Hf1 C5 58.82(9)
Cl1 Hf1 C4 95.08(7)
Cl2 Hf1 C4 135.36(8)
C7 Hf1 C4 79.79(9)
C5 Hf1 C4 34.15(9)
Cl1 Hf1 C1 139.23(7)
Cl2 Hf1 C1 87.82(8)
C7 Hf1 C1 81.40(11)
C5 Hf1 C1 34.04(10)
C4 Hf1 C1 55.64(10)
Cl1 Hf1 C8 90.83(8)
Cl2 Hf1 C8 136.78(7)
C7 Hf1 C8 33.81(10)
C5 Hf1 C8 80.81(10)
C4 Hf1 C8 84.58(10)
C1 Hf1 C8 111.19(11)
Cl1 Hf1 C19 132.74(7)
Cl2 Hf1 C19 90.01(8)
C7 Hf1 C19 33.96(10)
C5 Hf1 C19 80.96(9)
C4 Hf1 C19 110.27(10)
C1 Hf1 C19 86.96(10)
C8 Hf1 C19 54.58(10)
Cl1 Hf1 C2 108.09(7)
Cl2 Hf1 C2 81.61(7)
C7 Hf1 C2 111.96(10)
C5 Hf1 C2 55.01(10)
C4 Hf1 C2 53.75(10)
C1 Hf1 C2 32.94(10)
C8 Hf1 C2 134.65(9)
C19 Hf1 C2 119.12(10)
Cl1 Hf1 C3 85.25(7)
Cl2 Hf1 C3 106.93(8)
C7 Hf1 C3 110.98(9)
C5 Hf1 C3 55.35(9)
C4 Hf1 C3 32.64(9)
C1 Hf1 C3 54.54(10)
C8 Hf1 C3 115.77(10)
C19 Hf1 C3 135.98(9)
C2 Hf1 C3 31.70(10)
Cl1 Hf1 C14 102.70(7)
Cl2 Hf1 C14 83.74(7)
C7 Hf1 C14 54.73(9)
C5 Hf1 C14 111.16(9)
C4 Hf1 C14 133.55(10)
C1 Hf1 C14 118.01(10)
C8 Hf1 C14 53.04(9)
C19 Hf1 C14 32.09(9)
C2 Hf1 C14 147.58(10)
C3 Hf1 C14 165.71(10)
Cl1 Hf1 C13 80.16(7)
Cl2 Hf1 C13 108.75(7)
C7 Hf1 C13 54.64(10)
C5 Hf1 C13 110.95(10)
C4 Hf1 C13 115.29(10)
C1 Hf1 C13 135.43(11)
C8 Hf1 C13 31.89(9)
C19 Hf1 C13 53.20(10)
C2 Hf1 C13 165.96(10)
C3 Hf1 C13 143.11(10)
C14 Hf1 C13 31.38(9)
C2 C1 C5 107.1(3)
C2 C1 C20 122.9(3)
C5 C1 C20 129.8(3)
C2 C1 Hf1 76.45(17)
C5 C1 Hf1 71.23(16)
C20 C1 Hf1 121.88(18)
C3 C2 C1 110.4(3)
C3 C2 Hf1 75.99(17)
C1 C2 Hf1 70.61(16)
C3 C2 H2 124.8
C1 C2 H2 124.8
Hf1 C2 H2 120.2
C2 C3 C4 106.2(3)
C2 C3 C21 126.4(3)
C4 C3 C21 126.6(3)
C2 C3 Hf1 72.31(15)
C4 C3 Hf1 68.47(14)
C21 C3 Hf1 131.78(19)
C3 C4 C5 109.5(3)
C3 C4 Hf1 78.89(16)
C5 C4 Hf1 71.65(14)
C3 C4 H4 125.2
C5 C4 H4 125.2
Hf1 C4 H4 116.1
C1 C5 C4 106.7(3)
C1 C5 C6 128.9(3)
C4 C5 C6 120.6(3)
C1 C5 Hf1 74.73(16)
C4 C5 Hf1 74.19(15)
C6 C5 Hf1 99.44(16)
C25 C6 C5 117.2(3)
C25 C6 C7 117.4(2)
C5 C6 C7 101.8(2)
C25 C6 H6 106.5
C5 C6 H6 106.5
C7 C6 H6 106.5
C8 C7 C19 107.0(2)
C8 C7 C6 123.5(3)
C19 C7 C6 127.9(3)
C8 C7 Hf1 77.53(18)
C19 C7 Hf1 77.99(18)
C6 C7 Hf1 99.83(18)
C9 C8 C7 132.7(3)
C9 C8 C13 117.7(3)
C7 C8 C13 109.6(3)
C9 C8 Hf1 117.2(2)
C7 C8 Hf1 68.66(17)
C13 C8 Hf1 80.36(19)
C10 C9 C8 118.8(3)
C10 C9 H9 120.6
C8 C9 H9 120.6
C9 C10 C11 123.8(3)
C9 C10 H10 118.1
C11 C10 H10 118.1
C12 C11 C10 118.0(3)
C12 C11 C31 120.0(3)
C10 C11 C31 122.1(3)
C11 C12 C13 120.2(3)
C11 C12 H12 119.9
C13 C12 H12 119.9
C12 C13 C8 121.5(3)
C12 C13 C14 131.4(3)
C8 C13 C14 107.1(3)
C12 C13 Hf1 123.2(2)
C8 C13 Hf1 67.75(17)
C14 C13 Hf1 73.86(17)
C15 C14 C19 120.9(3)
C15 C14 C13 131.1(3)
C19 C14 C13 108.0(3)
C15 C14 Hf1 122.8(2)
C19 C14 Hf1 68.71(16)
C13 C14 Hf1 74.76(16)
C16 C15 C14 120.1(3)
C16 C15 H15 120.0
C14 C15 H15 120.0
C15 C16 C17 118.7(3)
C15 C16 C35 122.3(3)
C17 C16 C35 119.0(3)
C18 C17 C16 123.5(3)
C18 C17 H17 118.3
C16 C17 H17 118.3
C17 C18 C19 119.2(3)
C17 C18 H18 120.4
C19 C18 H18 120.4
C18 C19 C14 117.6(3)
C18 C19 C7 134.1(3)
C14 C19 C7 108.3(3)
C18 C19 Hf1 119.9(2)
C14 C19 Hf1 79.20(18)
C7 C19 Hf1 68.05(17)
C1 C20 H20A 109.5
C1 C20 H20B 109.5
H20A C20 H20B 109.5
C1 C20 H20C 109.5
H20A C20 H20C 109.5
H20B C20 H20C 109.5
C24 C21 C3 111.5(3)
C24 C21 C22 110.6(3)
C3 C21 C22 111.6(3)
C24 C21 C23 109.2(3)
C3 C21 C23 105.8(3)
C22 C21 C23 107.9(3)
C21 C22 H22A 109.5
C21 C22 H22B 109.5
H22A C22 H22B 109.5
C21 C22 H22C 109.5
H22A C22 H22C 109.5
H22B C22 H22C 109.5
C21 C23 H23A 109.5
C21 C23 H23B 109.5
H23A C23 H23B 109.5
C21 C23 H23C 109.5
H23A C23 H23C 109.5
H23B C23 H23C 109.5
C21 C24 H24A 109.5
C21 C24 H24B 109.5
H24A C24 H24B 109.5
C21 C24 H24C 109.5
H24A C24 H24C 109.5
H24B C24 H24C 109.5
C30 C25 C26 118.7(3)
C30 C25 C6 121.7(3)
C26 C25 C6 119.4(3)
C27 C26 C25 120.4(3)
C27 C26 H26 119.8
C25 C26 H26 119.8
C26 C27 C28 120.2(3)
C26 C27 H27 119.9
C28 C27 H27 119.9
C27 C28 C29 119.8(3)
C27 C28 H28 120.1
C29 C28 H28 120.1
C30 C29 C28 119.9(3)
C30 C29 H29 120.0
C28 C29 H29 120.0
C29 C30 C25 120.9(3)
C29 C30 H30 119.5
C25 C30 H30 119.5
C11 C31 C32 112.3(2)
C11 C31 C34 109.8(3)
C32 C31 C34 107.8(3)
C11 C31 C33 109.0(3)
C32 C31 C33 108.5(3)
C34 C31 C33 109.3(2)
C31 C32 H32A 109.5
C31 C32 H32B 109.5
H32A C32 H32B 109.5
C31 C32 H32C 109.5
H32A C32 H32C 109.5
H32B C32 H32C 109.5
C31 C33 H33A 109.5
C31 C33 H33B 109.5
H33A C33 H33B 109.5
C31 C33 H33C 109.5
H33A C33 H33C 109.5
H33B C33 H33C 109.5
C31 C34 H34A 109.5
C31 C34 H34B 109.5
H34A C34 H34B 109.5
C31 C34 H34C 109.5
H34A C34 H34C 109.5
H34B C34 H34C 109.5
C37 C35 C38 108.7(3)
C37 C35 C16 112.0(3)
C38 C35 C16 108.3(2)
C37 C35 C36 109.7(2)
C38 C35 C36 109.1(3)
C16 C35 C36 109.0(3)
C35 C36 H36A 109.5
C35 C36 H36B 109.5
H36A C36 H36B 109.5
C35 C36 H36C 109.5
H36A C36 H36C 109.5
H36B C36 H36C 109.5
C35 C37 H37A 109.5
C35 C37 H37B 109.5
H37A C37 H37B 109.5
C35 C37 H37C 109.5
H37A C37 H37C 109.5
H37B C37 H37C 109.5
C35 C38 H38A 109.5
C35 C38 H38B 109.5
H38A C38 H38B 109.5
C35 C38 H38C 109.5
H38A C38 H38C 109.5
H38B C38 H38C 109.5
Cl51 Hf51 Cl52 99.30(3)
Cl51 Hf51 C57 125.98(8)
Cl52 Hf51 C57 121.58(8)
Cl51 Hf51 C55 129.98(8)
Cl52 Hf51 C55 119.60(8)
C57 Hf51 C55 58.86(10)
Cl51 Hf51 C54 96.35(7)
Cl52 Hf51 C54 134.90(8)
C57 Hf51 C54 79.53(10)
C55 Hf51 C54 33.89(10)
Cl51 Hf51 C51 139.28(8)
Cl52 Hf51 C51 86.57(7)
C57 Hf51 C51 81.20(11)
C55 Hf51 C51 33.89(10)
C54 Hf51 C51 55.54(11)
Cl51 Hf51 C58 92.10(8)
Cl52 Hf51 C58 137.10(8)
C57 Hf51 C58 33.96(10)
C55 Hf51 C58 80.45(10)
C54 Hf51 C58 83.77(10)
C51 Hf51 C58 110.79(10)
Cl51 Hf51 C69 132.09(8)
Cl52 Hf51 C69 89.11(7)
C57 Hf51 C69 33.97(9)
C55 Hf51 C69 81.83(10)
C54 Hf51 C69 110.53(9)
C51 Hf51 C69 87.94(10)
C58 Hf51 C69 54.38(10)
Cl51 Hf51 C52 107.57(7)
Cl52 Hf51 C52 81.17(7)
C57 Hf51 C52 111.95(10)
C55 Hf51 C52 54.94(9)
C54 Hf51 C52 53.77(10)
C51 Hf51 C52 33.15(9)
C58 Hf51 C52 134.10(9)
C69 Hf51 C52 120.33(10)
Cl51 Hf51 C53 85.38(7)
Cl52 Hf51 C53 107.19(7)
C57 Hf51 C53 110.87(9)
C55 Hf51 C53 55.26(9)
C54 Hf51 C53 32.71(8)
C51 Hf51 C53 54.75(10)
C58 Hf51 C53 114.91(10)
C69 Hf51 C53 136.88(9)
C52 Hf51 C53 31.80(10)
Cl51 Hf51 C64 101.56(7)
Cl52 Hf51 C64 84.00(7)
C57 Hf51 C64 55.13(10)
C55 Hf51 C64 111.97(9)
C54 Hf51 C64 133.38(9)
C51 Hf51 C64 119.15(10)
C58 Hf51 C64 53.15(10)
C69 Hf51 C64 32.15(9)
C52 Hf51 C64 149.02(10)
C53 Hf51 C64 165.89(8)
Cl51 Hf51 C63 80.21(7)
Cl52 Hf51 C63 109.77(7)
C57 Hf51 C63 54.89(10)
C55 Hf51 C63 110.90(9)
C54 Hf51 C63 114.47(9)
C51 Hf51 C63 135.66(9)
C58 Hf51 C63 32.02(9)
C69 Hf51 C63 52.91(10)
C52 Hf51 C63 165.79(9)
C53 Hf51 C63 141.98(10)
C64 Hf51 C63 31.22(9)
C55 C51 C52 107.0(3)
C55 C51 C70 130.4(3)
C52 C51 C70 122.5(3)
C55 C51 Hf51 71.63(18)
C52 C51 Hf51 76.51(18)
C70 C51 Hf51 120.1(2)
C53 C52 C51 110.2(3)
C53 C52 Hf51 76.01(18)
C51 C52 Hf51 70.34(18)
C53 C52 H52 124.9
C51 C52 H52 124.9
Hf51 C52 H52 120.3
C52 C53 C54 105.8(3)
C52 C53 C71 126.4(3)
C54 C53 C71 127.0(3)
C52 C53 Hf51 72.19(18)
C54 C53 Hf51 68.26(17)
C71 C53 Hf51 131.7(2)
C55 C54 C53 109.9(3)
C55 C54 Hf51 72.03(16)
C53 C54 Hf51 79.04(17)
C55 C54 H54 125.1
C53 C54 H54 125.1
Hf51 C54 H54 115.7
C51 C55 C54 107.1(2)
C51 C55 C56 128.2(3)
C54 C55 C56 120.6(3)
C51 C55 Hf51 74.48(16)
C54 C55 Hf51 74.08(16)
C56 C55 Hf51 99.26(18)
C75 C56 C57 118.4(3)
C75 C56 C55 117.0(3)
C57 C56 C55 101.9(2)
C75 C56 H56 106.2
C57 C56 H56 106.2
C55 C56 H56 106.2
C58 C57 C69 105.8(3)
C58 C57 C56 122.7(3)
C69 C57 C56 129.7(3)
C58 C57 Hf51 76.80(16)
C69 C57 Hf51 77.68(16)
C56 C57 Hf51 99.94(18)
C59 C58 C63 117.5(3)
C59 C58 C57 132.8(3)
C63 C58 C57 109.6(3)
C59 C58 Hf51 116.8(2)
C63 C58 Hf51 79.92(17)
C57 C58 Hf51 69.25(16)
C60 C59 C58 119.1(3)
C60 C59 H59 120.4
C58 C59 H59 120.4
C59 C60 C61 123.6(3)
C59 C60 H60 118.2
C61 C60 H60 118.2
C62 C61 C60 118.0(3)
C62 C61 C81 119.3(3)
C60 C61 C81 122.6(3)
C61 C62 C63 120.3(3)
C61 C62 H62 119.8
C63 C62 H62 119.8
C62 C63 C64 131.0(3)
C62 C63 C58 121.4(3)
C64 C63 C58 107.6(3)
C62 C63 Hf51 123.8(2)
C64 C63 Hf51 73.89(18)
C58 C63 Hf51 68.06(17)
C65 C64 C63 130.9(3)
C65 C64 C69 121.3(3)
C63 C64 C69 107.8(3)
C65 C64 Hf51 121.86(19)
C63 C64 Hf51 74.90(18)
C69 C64 Hf51 69.44(17)
C66 C65 C64 120.4(3)
C66 C65 H65 119.8
C64 C65 H65 119.8
C65 C66 C67 118.3(3)
C65 C66 C85 123.0(3)
C67 C66 C85 118.6(3)
C68 C67 C66 123.6(3)
C68 C67 H67 118.2
C66 C67 H67 118.2
C67 C68 C69 118.9(3)
C67 C68 H68 120.5
C69 C68 H68 120.5
C68 C69 C64 117.4(3)
C68 C69 C57 133.7(3)
C64 C69 C57 109.0(3)
C68 C69 Hf51 120.5(2)
C64 C69 Hf51 78.41(17)
C57 C69 Hf51 68.35(16)
C51 C70 H70A 109.5
C51 C70 H70B 109.5
H70A C70 H70B 109.5
C51 C70 H70C 109.5
H70A C70 H70C 109.5
H70B C70 H70C 109.5
C53 C71 C72 111.6(3)
C53 C71 C74 111.6(3)
C72 C71 C74 109.9(3)
C53 C71 C73 106.6(3)
C72 C71 C73 108.9(3)
C74 C71 C73 108.1(3)
C71 C72 H72A 109.5
C71 C72 H72B 109.5
H72A C72 H72B 109.5
C71 C72 H72C 109.5
H72A C72 H72C 109.5
H72B C72 H72C 109.5
C71 C73 H73A 109.5
C71 C73 H73B 109.5
H73A C73 H73B 109.5
C71 C73 H73C 109.5
H73A C73 H73C 109.5
H73B C73 H73C 109.5
C71 C74 H74A 109.5
C71 C74 H74B 109.5
H74A C74 H74B 109.5
C71 C74 H74C 109.5
H74A C74 H74C 109.5
H74B C74 H74C 109.5
C80 C75 C76 118.5(3)
C80 C75 C56 119.7(3)
C76 C75 C56 121.6(3)
C77 C76 C75 120.1(3)
C77 C76 H76 119.9
C75 C76 H76 119.9
C78 C77 C76 120.9(3)
C78 C77 H77 119.6
C76 C77 H77 119.6
C77 C78 C79 119.6(3)
C77 C78 H78 120.2
C79 C78 H78 120.2
C78 C79 C80 120.2(3)
C78 C79 H79 119.9
C80 C79 H79 119.9
C75 C80 C79 120.7(3)
C75 C80 H80 119.7
C79 C80 H80 119.7
C82 C81 C83 109.0(3)
C82 C81 C61 109.4(3)
C83 C81 C61 111.8(3)
C82 C81 C84 108.9(3)
C83 C81 C84 108.1(3)
C61 C81 C84 109.5(3)
C81 C82 H82A 109.5
C81 C82 H82B 109.5
H82A C82 H82B 109.5
C81 C82 H82C 109.5
H82A C82 H82C 109.5
H82B C82 H82C 109.5
C81 C83 H83A 109.5
C81 C83 H83B 109.5
H83A C83 H83B 109.5
C81 C83 H83C 109.5
H83A C83 H83C 109.5
H83B C83 H83C 109.5
C81 C84 H84A 109.5
C81 C84 H84B 109.5
H84A C84 H84B 109.5
C81 C84 H84C 109.5
H84A C84 H84C 109.5
H84B C84 H84C 109.5
C86 C85 C87 108.4(3)
C86 C85 C88 110.8(3)
C87 C85 C88 108.0(2)
C86 C85 C66 109.6(2)
C87 C85 C66 112.1(3)
C88 C85 C66 107.9(3)
C85 C86 H86A 109.5
C85 C86 H86B 109.5
H86A C86 H86B 109.5
C85 C86 H86C 109.5
H86A C86 H86C 109.5
H86B C86 H86C 109.5
C85 C87 H87A 109.5
C85 C87 H87B 109.5
H87A C87 H87B 109.5
C85 C87 H87C 109.5
H87A C87 H87C 109.5
H87B C87 H87C 109.5
C85 C88 H88A 109.5
C85 C88 H88B 109.5
H88A C88 H88B 109.5
C85 C88 H88C 109.5
H88A C88 H88C 109.5
H88B C88 H88C 109.5

loop_
_geom_bond_atom_site_label_1
_geom_bond_atom_site_label_2
_geom_bond_distance
Hf1 Cl1 2.3780(8)
Hf1 Cl2 2.4012(9)
Hf1 C7 2.401(3)
Hf1 C5 2.420(3)
Hf1 C4 2.453(2)
Hf1 C1 2.465(3)
Hf1 C8 2.517(3)
Hf1 C19 2.532(3)
Hf1 C2 2.541(3)
Hf1 C3 2.588(3)
Hf1 C14 2.669(3)
Hf1 C13 2.681(3)
C1 C2 1.421(4)
C1 C5 1.430(4)
C1 C20 1.515(4)
C2 C3 1.401(4)
C2 H2 0.9500
C3 C4 1.422(4)
C3 C21 1.531(4)
C4 C5 1.431(4)
C4 H4 0.9500
C5 C6 1.518(4)
C6 C25 1.516(4)
C6 C7 1.532(4)
C6 H6 1.0000
C7 C8 1.434(4)
C7 C19 1.446(4)
C8 C9 1.421(4)
C8 C13 1.437(4)
C9 C10 1.369(4)
C9 H9 0.9500
C10 C11 1.425(4)
C10 H10 0.9500
C11 C12 1.375(4)
C11 C31 1.532(4)
C12 C13 1.405(4)
C12 H12 0.9500
C13 C14 1.447(4)
C14 C15 1.419(4)
C14 C19 1.444(4)
C15 C16 1.363(4)
C15 H15 0.9500
C16 C17 1.419(4)
C16 C35 1.540(4)
C17 C18 1.369(4)
C17 H17 0.9500
C18 C19 1.418(4)
C18 H18 0.9500
C20 H20A 0.9800
C20 H20B 0.9800
C20 H20C 0.9800
C21 C24 1.514(5)
C21 C22 1.541(4)
C21 C23 1.551(4)
C22 H22A 0.9800
C22 H22B 0.9800
C22 H22C 0.9800
C23 H23A 0.9800
C23 H23B 0.9800
C23 H23C 0.9800
C24 H24A 0.9800
C24 H24B 0.9800
C24 H24C 0.9800
C25 C30 1.391(4)
C25 C26 1.394(4)
C26 C27 1.384(5)
C26 H26 0.9500
C27 C28 1.385(5)
C27 H27 0.9500
C28 C29 1.386(5)
C28 H28 0.9500
C29 C30 1.381(5)
C29 H29 0.9500
C30 H30 0.9500
C31 C32 1.531(4)
C31 C34 1.538(4)
C31 C33 1.545(4)
C32 H32A 0.9800
C32 H32B 0.9800
C32 H32C 0.9800
C33 H33A 0.9800
C33 H33B 0.9800
C33 H33C 0.9800
C34 H34A 0.9800
C34 H34B 0.9800
C34 H34C 0.9800
C35 C37 1.526(4)
C35 C38 1.537(4)
C35 C36 1.539(4)
C36 H36A 0.9800
C36 H36B 0.9800
C36 H36C 0.9800
C37 H37A 0.9800
C37 H37B 0.9800
C37 H37C 0.9800
C38 H38A 0.9800
C38 H38B 0.9800
C38 H38C 0.9800
Hf51 Cl51 2.3817(8)
Hf51 Cl52 2.4026(8)
Hf51 C57 2.411(3)
Hf51 C55 2.424(3)
Hf51 C54 2.450(3)
Hf51 C51 2.461(3)
Hf51 C58 2.510(3)
Hf51 C69 2.534(3)
Hf51 C52 2.541(3)
Hf51 C53 2.590(3)
Hf51 C64 2.651(3)
Hf51 C63 2.664(3)
C51 C55 1.424(4)
C51 C52 1.429(4)
C51 C70 1.504(4)
C52 C53 1.407(4)
C52 H52 0.9500
C53 C54 1.425(4)
C53 C71 1.525(4)
C54 C55 1.421(4)
C54 H54 0.9500
C55 C56 1.532(4)
C56 C75 1.519(4)
C56 C57 1.528(4)
C56 H56 1.0000
C57 C58 1.440(4)
C57 C69 1.449(4)
C58 C59 1.425(4)
C58 C63 1.434(4)
C59 C60 1.369(5)
C59 H59 0.9500
C60 C61 1.426(4)
C60 H60 0.9500
C61 C62 1.370(4)
C61 C81 1.537(4)
C62 C63 1.413(4)
C62 H62 0.9500
C63 C64 1.430(4)
C64 C65 1.412(4)
C64 C69 1.440(4)
C65 C66 1.357(4)
C65 H65 0.9500
C66 C67 1.433(4)
C66 C85 1.540(4)
C67 C68 1.363(4)
C67 H67 0.9500
C68 C69 1.429(4)
C68 H68 0.9500
C70 H70A 0.9800
C70 H70B 0.9800
C70 H70C 0.9800
C71 C72 1.529(5)
C71 C74 1.535(4)
C71 C73 1.540(5)
C72 H72A 0.9800
C72 H72B 0.9800
C72 H72C 0.9800
C73 H73A 0.9800
C73 H73B 0.9800
C73 H73C 0.9800
C74 H74A 0.9800
C74 H74B 0.9800
C74 H74C 0.9800
C75 C80 1.387(4)
C75 C76 1.397(4)
C76 C77 1.390(4)
C76 H76 0.9500
C77 C78 1.373(5)
C77 H77 0.9500
C78 C79 1.377(5)
C78 H78 0.9500
C79 C80 1.397(4)
C79 H79 0.9500
C80 H80 0.9500
C81 C82 1.531(5)
C81 C83 1.532(5)
C81 C84 1.542(4)
C82 H82A 0.9800
C82 H82B 0.9800
C82 H82C 0.9800
C83 H83A 0.9800
C83 H83B 0.9800
C83 H83C 0.9800
C84 H84A 0.9800
C84 H84B 0.9800
C84 H84C 0.9800
C85 C86 1.532(4)
C85 C87 1.534(4)
C85 C88 1.536(4)
C86 H86A 0.9800
C86 H86B 0.9800
C86 H86C 0.9800
C87 H87A 0.9800
C87 H87B 0.9800
C87 H87C 0.9800
C88 H88A 0.9800
C88 H88B 0.9800
C88 H88C 0.9800

loop_
_geom_torsion_atom_site_label_1
_geom_torsion_atom_site_label_2
_geom_torsion_atom_site_label_3
_geom_torsion_atom_site_label_4
_geom_torsion
Cl1 Hf1 C1 C2 -23.7(2)
Cl2 Hf1 C1 C2 77.90(18)
C7 Hf1 C1 C2 -158.27(19)
C5 Hf1 C1 C2 -113.6(3)
C4 Hf1 C1 C2 -74.80(19)
C8 Hf1 C1 C2 -141.98(18)
C19 Hf1 C1 C2 168.03(19)
C3 Hf1 C1 C2 -34.74(17)
C14 Hf1 C1 C2 159.63(17)
C13 Hf1 C1 C2 -167.29(17)
Cl1 Hf1 C1 C5 89.92(19)
Cl2 Hf1 C1 C5 -168.45(16)
C7 Hf1 C1 C5 -44.62(17)
C4 Hf1 C1 C5 38.84(16)
C8 Hf1 C1 C5 -28.34(19)
C19 Hf1 C1 C5 -78.32(18)
C2 Hf1 C1 C5 113.6(3)
C3 Hf1 C1 C5 78.91(18)
C14 Hf1 C1 C5 -86.73(18)
C13 Hf1 C1 C5 -53.6(2)
Cl1 Hf1 C1 C20 -144.3(2)
Cl2 Hf1 C1 C20 -42.7(3)
C7 Hf1 C1 C20 81.2(3)
C5 Hf1 C1 C20 125.8(3)
C4 Hf1 C1 C20 164.6(3)
C8 Hf1 C1 C20 97.5(3)
C19 Hf1 C1 C20 47.5(3)
C2 Hf1 C1 C20 -120.6(4)
C3 Hf1 C1 C20 -155.3(3)
C14 Hf1 C1 C20 39.1(3)
C13 Hf1 C1 C20 72.1(3)
C5 C1 C2 C3 1.0(3)
C20 C1 C2 C3 -174.5(2)
Hf1 C1 C2 C3 66.1(2)
C5 C1 C2 Hf1 -65.15(18)
C20 C1 C2 Hf1 119.4(2)
Cl1 Hf1 C2 C3 46.00(18)
Cl2 Hf1 C2 C3 143.03(18)
C7 Hf1 C2 C3 -94.70(19)
C5 Hf1 C2 C3 -79.21(19)
C4 Hf1 C2 C3 -36.88(17)
C1 Hf1 C2 C3 -118.0(3)
C8 Hf1 C2 C3 -64.1(2)
C19 Hf1 C2 C3 -131.66(18)
C14 Hf1 C2 C3 -152.93(19)
C13 Hf1 C2 C3 -78.4(4)
Cl1 Hf1 C2 C1 163.95(17)
Cl2 Hf1 C2 C1 -99.02(18)
C7 Hf1 C2 C1 23.3(2)
C5 Hf1 C2 C1 38.74(18)
C4 Hf1 C2 C1 81.1(2)
C8 Hf1 C2 C1 53.8(2)
C19 Hf1 C2 C1 -13.7(2)
C3 Hf1 C2 C1 118.0(3)
C14 Hf1 C2 C1 -35.0(3)
C13 Hf1 C2 C1 39.5(5)
C1 C2 C3 C4 -2.4(3)
Hf1 C2 C3 C4 60.38(18)
C1 C2 C3 C21 167.9(3)
Hf1 C2 C3 C21 -129.3(3)
C1 C2 C3 Hf1 -62.75(19)
Cl1 Hf1 C3 C2 -136.67(18)
Cl2 Hf1 C3 C2 -38.45(18)
C7 Hf1 C3 C2 98.12(19)
C5 Hf1 C3 C2 78.02(19)
C4 Hf1 C3 C2 116.2(3)
C1 Hf1 C3 C2 36.13(18)
C8 Hf1 C3 C2 134.70(18)
C19 Hf1 C3 C2 69.9(2)
C14 Hf1 C3 C2 98.7(4)
C13 Hf1 C3 C2 156.67(18)
Cl1 Hf1 C3 C4 107.13(18)
Cl2 Hf1 C3 C4 -154.65(17)
C7 Hf1 C3 C4 -18.1(2)
C5 Hf1 C3 C4 -38.18(18)
C1 Hf1 C3 C4 -80.1(2)
C8 Hf1 C3 C4 18.5(2)
C19 Hf1 C3 C4 -46.3(3)
C2 Hf1 C3 C4 -116.2(3)
C14 Hf1 C3 C4 -17.5(5)
C13 Hf1 C3 C4 40.5(3)
Cl1 Hf1 C3 C21 -13.3(3)
Cl2 Hf1 C3 C21 84.9(3)
C7 Hf1 C3 C21 -138.5(3)
C5 Hf1 C3 C21 -158.6(3)
C4 Hf1 C3 C21 -120.4(4)
C1 Hf1 C3 C21 159.5(3)
C8 Hf1 C3 C21 -101.9(3)
C19 Hf1 C3 C21 -166.7(3)
C2 Hf1 C3 C21 123.4(4)
C14 Hf1 C3 C21 -137.9(4)
C13 Hf1 C3 C21 -79.9(3)
C2 C3 C4 C5 2.9(3)
C21 C3 C4 C5 -167.4(3)
Hf1 C3 C4 C5 65.80(18)
C2 C3 C4 Hf1 -62.92(19)
C21 C3 C4 Hf1 126.8(3)
Cl1 Hf1 C4 C3 -72.97(18)
Cl2 Hf1 C4 C3 35.7(2)
C7 Hf1 C4 C3 162.9(2)
C5 Hf1 C4 C3 115.1(3)
C1 Hf1 C4 C3 76.4(2)
C8 Hf1 C4 C3 -163.3(2)
C19 Hf1 C4 C3 147.64(18)
C2 Hf1 C4 C3 35.78(18)
C14 Hf1 C4 C3 174.13(17)
C13 Hf1 C4 C3 -154.48(18)
Cl1 Hf1 C4 C5 171.96(17)
Cl2 Hf1 C4 C5 -79.42(19)
C7 Hf1 C4 C5 47.80(18)
C1 Hf1 C4 C5 -38.71(17)
C8 Hf1 C4 C5 81.61(18)
C19 Hf1 C4 C5 32.6(2)
C2 Hf1 C4 C5 -79.30(19)
C3 Hf1 C4 C5 -115.1(3)
C14 Hf1 C4 C5 59.1(2)
C13 Hf1 C4 C5 90.45(19)
C2 C1 C5 C4 0.8(3)
C20 C1 C5 C4 175.8(3)
Hf1 C1 C5 C4 -67.88(18)
C2 C1 C5 C6 158.6(3)
C20 C1 C5 C6 -26.4(5)
Hf1 C1 C5 C6 89.9(3)
C2 C1 C5 Hf1 68.70(18)
C20 C1 C5 Hf1 -116.3(3)
C3 C4 C5 C1 -2.3(3)
Hf1 C4 C5 C1 68.25(18)
C3 C4 C5 C6 -162.3(2)
Hf1 C4 C5 C6 -91.7(2)
C3 C4 C5 Hf1 -70.56(19)
Cl1 Hf1 C5 C1 -123.03(16)
Cl2 Hf1 C5 C1 13.51(19)
C7 Hf1 C5 C1 125.7(2)
C4 Hf1 C5 C1 -112.7(3)
C8 Hf1 C5 C1 153.36(18)
C19 Hf1 C5 C1 98.02(18)
C2 Hf1 C5 C1 -37.44(17)
C3 Hf1 C5 C1 -76.30(18)
C14 Hf1 C5 C1 109.07(18)
C13 Hf1 C5 C1 142.76(17)
Cl1 Hf1 C5 C4 -10.3(2)
Cl2 Hf1 C5 C4 126.24(16)
C7 Hf1 C5 C4 -121.5(2)
C1 Hf1 C5 C4 112.7(3)
C8 Hf1 C5 C4 -93.90(19)
C19 Hf1 C5 C4 -149.25(19)
C2 Hf1 C5 C4 75.29(19)
C3 Hf1 C5 C4 36.43(17)
C14 Hf1 C5 C4 -138.20(18)
C13 Hf1 C5 C4 -104.51(18)
Cl1 Hf1 C5 C6 109.01(16)
Cl2 Hf1 C5 C6 -114.45(17)
C7 Hf1 C5 C6 -2.23(17)
C4 Hf1 C5 C6 119.3(3)
C1 Hf1 C5 C6 -128.0(3)
C8 Hf1 C5 C6 25.41(18)
C19 Hf1 C5 C6 -29.93(18)
C2 Hf1 C5 C6 -165.4(2)
C3 Hf1 C5 C6 155.7(2)
C14 Hf1 C5 C6 -18.9(2)
C13 Hf1 C5 C6 14.8(2)
C1 C5 C6 C25 54.7(4)
C4 C5 C6 C25 -150.2(2)
Hf1 C5 C6 C25 132.6(2)
C1 C5 C6 C7 -74.9(4)
C4 C5 C6 C7 80.2(3)
Hf1 C5 C6 C7 3.1(2)
C25 C6 C7 C8 146.0(3)
C5 C6 C7 C8 -84.6(3)
C25 C6 C7 C19 -50.2(4)
C5 C6 C7 C19 79.3(4)
C25 C6 C7 Hf1 -132.5(2)
C5 C6 C7 Hf1 -3.1(2)
Cl1 Hf1 C7 C8 6.36(18)
Cl2 Hf1 C7 C8 -126.31(14)
C5 Hf1 C7 C8 124.62(19)
C4 Hf1 C7 C8 95.53(17)
C1 Hf1 C7 C8 151.98(17)
C19 Hf1 C7 C8 -110.6(2)
C2 Hf1 C7 C8 139.44(16)
C3 Hf1 C7 C8 105.32(16)
C14 Hf1 C7 C8 -74.49(17)
C13 Hf1 C7 C8 -35.78(15)
Cl1 Hf1 C7 C19 117.00(17)
Cl2 Hf1 C7 C19 -15.7(2)
C5 Hf1 C7 C19 -124.7(2)
C4 Hf1 C7 C19 -153.82(19)
C1 Hf1 C7 C19 -97.38(19)
C8 Hf1 C7 C19 110.6(2)
C2 Hf1 C7 C19 -109.91(18)
C3 Hf1 C7 C19 -144.03(17)
C14 Hf1 C7 C19 36.15(17)
C13 Hf1 C7 C19 74.87(18)
Cl1 Hf1 C7 C6 -116.05(17)
Cl2 Hf1 C7 C6 111.29(17)
C5 Hf1 C7 C6 2.21(17)
C4 Hf1 C7 C6 -26.87(18)
C1 Hf1 C7 C6 29.57(19)
C8 Hf1 C7 C6 -122.4(3)
C19 Hf1 C7 C6 127.0(3)
C2 Hf1 C7 C6 17.0(2)
C3 Hf1 C7 C6 -17.1(2)
C14 Hf1 C7 C6 163.1(2)
C13 Hf1 C7 C6 -158.2(2)
C19 C7 C8 C9 179.0(3)
C6 C7 C8 C9 -14.3(5)
Hf1 C7 C8 C9 -107.9(3)
C19 C7 C8 C13 -2.4(3)
C6 C7 C8 C13 164.4(3)
Hf1 C7 C8 C13 70.8(2)
C19 C7 C8 Hf1 -73.1(2)
C6 C7 C8 Hf1 93.6(3)
Cl1 Hf1 C8 C9 -46.6(2)
Cl2 Hf1 C8 C9 -151.02(18)
C7 Hf1 C8 C9 128.2(3)
C5 Hf1 C8 C9 82.7(2)
C4 Hf1 C8 C9 48.5(2)
C1 Hf1 C8 C9 98.3(2)
C19 Hf1 C8 C9 168.1(3)
C2 Hf1 C8 C9 70.2(3)
C3 Hf1 C8 C9 38.6(3)
C14 Hf1 C8 C9 -151.9(3)
C13 Hf1 C8 C9 -116.3(3)
Cl1 Hf1 C8 C7 -174.76(15)
Cl2 Hf1 C8 C7 80.78(17)
C5 Hf1 C8 C7 -45.50(16)
C4 Hf1 C8 C7 -79.73(16)
C1 Hf1 C8 C7 -29.88(18)
C19 Hf1 C8 C7 39.90(15)
C2 Hf1 C8 C7 -58.0(2)
C3 Hf1 C8 C7 -89.63(17)
C14 Hf1 C8 C7 79.91(18)
C13 Hf1 C8 C7 115.5(2)
Cl1 Hf1 C8 C13 69.71(17)
Cl2 Hf1 C8 C13 -34.7(2)
C7 Hf1 C8 C13 -115.5(2)
C5 Hf1 C8 C13 -161.02(19)
C4 Hf1 C8 C13 164.74(19)
C1 Hf1 C8 C13 -145.41(18)
C19 Hf1 C8 C13 -75.62(19)
C2 Hf1 C8 C13 -173.49(17)
C3 Hf1 C8 C13 154.84(17)
C14 Hf1 C8 C13 -35.61(17)
C7 C8 C9 C10 178.8(3)
C13 C8 C9 C10 0.2(4)
Hf1 C8 C9 C10 93.5(3)
C8 C9 C10 C11 -0.7(5)
C9 C10 C11 C12 1.5(5)
C9 C10 C11 C31 -178.1(3)
C10 C11 C12 C13 -1.7(5)
C31 C11 C12 C13 177.9(3)
C11 C12 C13 C8 1.4(5)
C11 C12 C13 C14 -178.9(3)
C11 C12 C13 Hf1 -81.2(4)
C9 C8 C13 C12 -0.5(5)
C7 C8 C13 C12 -179.5(3)
Hf1 C8 C13 C12 -116.3(3)
C9 C8 C13 C14 179.7(3)
C7 C8 C13 C14 0.8(3)
Hf1 C8 C13 C14 63.9(2)
C9 C8 C13 Hf1 115.8(3)
C7 C8 C13 Hf1 -63.1(2)
Cl1 Hf1 C13 C12 6.2(2)
Cl2 Hf1 C13 C12 -90.3(2)
C7 Hf1 C13 C12 152.1(3)
C5 Hf1 C13 C12 134.2(2)
C4 Hf1 C13 C12 97.2(2)
C1 Hf1 C13 C12 163.0(2)
C8 Hf1 C13 C12 114.1(3)
C19 Hf1 C13 C12 -165.6(3)
C2 Hf1 C13 C12 133.5(4)
C3 Hf1 C13 C12 74.4(3)
C14 Hf1 C13 C12 -129.2(3)
Cl1 Hf1 C13 C8 -107.85(18)
Cl2 Hf1 C13 C8 155.66(16)
C7 Hf1 C13 C8 38.01(18)
C5 Hf1 C13 C8 20.1(2)
C4 Hf1 C13 C8 -16.8(2)
C1 Hf1 C13 C8 49.0(2)
C19 Hf1 C13 C8 80.3(2)
C2 Hf1 C13 C8 19.4(5)
C3 Hf1 C13 C8 -39.6(3)
C14 Hf1 C13 C8 116.7(3)
Cl1 Hf1 C13 C14 135.46(18)
Cl2 Hf1 C13 C14 38.96(18)
C7 Hf1 C13 C14 -78.69(19)
C5 Hf1 C13 C14 -96.59(18)
C4 Hf1 C13 C14 -133.54(17)
C1 Hf1 C13 C14 -67.7(2)
C8 Hf1 C13 C14 -116.7(3)
C19 Hf1 C13 C14 -36.35(17)
C2 Hf1 C13 C14 -97.3(4)
C3 Hf1 C13 C14 -156.32(18)
C12 C13 C14 C15 -0.1(6)
C8 C13 C14 C15 179.6(3)
Hf1 C13 C14 C15 -120.5(3)
C12 C13 C14 C19 -178.6(3)
C8 C13 C14 C19 1.2(3)
Hf1 C13 C14 C19 61.1(2)
C12 C13 C14 Hf1 120.3(4)
C8 C13 C14 Hf1 -59.9(2)
Cl1 Hf1 C14 C15 84.3(3)
Cl2 Hf1 C14 C15 -13.8(2)
C7 Hf1 C14 C15 -152.2(3)
C5 Hf1 C14 C15 -134.7(2)
C4 Hf1 C14 C15 -165.8(2)
C1 Hf1 C14 C15 -97.9(3)
C8 Hf1 C14 C15 165.6(3)
C19 Hf1 C14 C15 -113.9(3)
C2 Hf1 C14 C15 -77.2(3)
C3 Hf1 C14 C15 -152.9(4)
C13 Hf1 C14 C15 129.4(3)
Cl1 Hf1 C14 C19 -161.81(18)
Cl2 Hf1 C14 C19 100.11(19)
C7 Hf1 C14 C19 -38.34(19)
C5 Hf1 C14 C19 -20.9(2)
C4 Hf1 C14 C19 -52.0(2)
C1 Hf1 C14 C19 15.9(2)
C8 Hf1 C14 C19 -80.5(2)
C2 Hf1 C14 C19 36.6(3)
C3 Hf1 C14 C19 -39.0(5)
C13 Hf1 C14 C19 -116.7(3)
Cl1 Hf1 C14 C13 -45.11(18)
Cl2 Hf1 C14 C13 -143.20(18)
C7 Hf1 C14 C13 78.4(2)
C5 Hf1 C14 C13 95.83(19)
C4 Hf1 C14 C13 64.7(2)
C1 Hf1 C14 C13 132.64(18)
C8 Hf1 C14 C13 36.21(17)
C19 Hf1 C14 C13 116.7(3)
C2 Hf1 C14 C13 153.32(19)
C3 Hf1 C14 C13 77.7(4)
C19 C14 C15 C16 -0.3(5)
C13 C14 C15 C16 -178.6(3)
Hf1 C14 C15 C16 82.9(3)
C14 C15 C16 C17 1.9(4)
C14 C15 C16 C35 -177.8(3)
C15 C16 C17 C18 -1.5(5)
C35 C16 C17 C18 178.3(3)
C16 C17 C18 C19 -0.7(5)
C17 C18 C19 C14 2.3(5)
C17 C18 C19 C7 -178.4(3)
C17 C18 C19 Hf1 -90.9(3)
C15 C14 C19 C18 -1.8(5)
C13 C14 C19 C18 176.9(3)
Hf1 C14 C19 C18 -118.2(3)
C15 C14 C19 C7 178.7(3)
C13 C14 C19 C7 -2.6(4)
Hf1 C14 C19 C7 62.4(2)
C15 C14 C19 Hf1 116.3(3)
C13 C14 C19 Hf1 -65.0(2)
C8 C7 C19 C18 -176.3(3)
C6 C7 C19 C18 17.7(6)
Hf1 C7 C19 C18 110.9(4)
C8 C7 C19 C14 3.1(3)
C6 C7 C19 C14 -162.9(3)
Hf1 C7 C19 C14 -69.7(2)
C8 C7 C19 Hf1 72.8(2)
C6 C7 C19 Hf1 -93.2(3)
Cl1 Hf1 C19 C18 140.21(19)
Cl2 Hf1 C19 C18 37.6(2)
C7 Hf1 C19 C18 -129.3(3)
C5 Hf1 C19 C18 -83.9(2)
C4 Hf1 C19 C18 -101.8(2)
C1 Hf1 C19 C18 -50.2(2)
C8 Hf1 C19 C18 -169.0(3)
C2 Hf1 C19 C18 -42.8(3)
C3 Hf1 C19 C18 -77.2(3)
C14 Hf1 C19 C18 115.7(3)
C13 Hf1 C19 C18 151.2(3)
Cl1 Hf1 C19 C14 24.5(2)
Cl2 Hf1 C19 C14 -78.13(18)
C7 Hf1 C19 C14 115.0(3)
C5 Hf1 C19 C14 160.3(2)
C4 Hf1 C19 C14 142.53(18)
C1 Hf1 C19 C14 -165.9(2)
C8 Hf1 C19 C14 75.2(2)
C2 Hf1 C19 C14 -158.53(18)
C3 Hf1 C19 C14 167.07(17)
C13 Hf1 C19 C14 35.52(17)
Cl1 Hf1 C19 C7 -90.46(18)
Cl2 Hf1 C19 C7 166.91(17)
C5 Hf1 C19 C7 45.39(18)
C4 Hf1 C19 C7 27.6(2)
C1 Hf1 C19 C7 79.10(19)
C8 Hf1 C19 C7 -39.71(17)
C2 Hf1 C19 C7 86.5(2)
C3 Hf1 C19 C7 52.1(2)
C14 Hf1 C19 C7 -115.0(3)
C13 Hf1 C19 C7 -79.4(2)
C2 C3 C21 C24 173.8(3)
C4 C3 C21 C24 -17.8(4)
Hf1 C3 C21 C24 75.0(3)
C2 C3 C21 C22 49.5(4)
C4 C3 C21 C22 -142.1(3)
Hf1 C3 C21 C22 -49.2(4)
C2 C3 C21 C23 -67.5(4)
C4 C3 C21 C23 100.8(4)
Hf1 C3 C21 C23 -166.3(2)
C5 C6 C25 C30 -150.3(3)
C7 C6 C25 C30 -28.5(4)
C5 C6 C25 C26 35.0(4)
C7 C6 C25 C26 156.8(3)
C30 C25 C26 C27 0.9(5)
C6 C25 C26 C27 175.7(3)
C25 C26 C27 C28 -1.2(5)
C26 C27 C28 C29 0.8(5)
C27 C28 C29 C30 0.0(5)
C28 C29 C30 C25 -0.3(5)
C26 C25 C30 C29 -0.1(5)
C6 C25 C30 C29 -174.8(3)
C12 C11 C31 C32 -169.1(3)
C10 C11 C31 C32 10.5(4)
C12 C11 C31 C34 -49.1(4)
C10 C11 C31 C34 130.5(3)
C12 C11 C31 C33 70.6(4)
C10 C11 C31 C33 -109.8(3)
C15 C16 C35 C37 -6.0(4)
C17 C16 C35 C37 174.3(3)
C15 C16 C35 C38 113.8(3)
C17 C16 C35 C38 -66.0(4)
C15 C16 C35 C36 -127.6(3)
C17 C16 C35 C36 52.7(4)
Cl51 Hf51 C51 C55 -92.11(18)
Cl52 Hf51 C51 C55 167.61(17)
C57 Hf51 C51 C55 44.91(18)
C54 Hf51 C51 C55 -38.39(17)
C58 Hf51 C51 C55 27.9(2)
C69 Hf51 C51 C55 78.38(18)
C52 Hf51 C51 C55 -113.3(3)
C53 Hf51 C51 C55 -78.51(19)
C64 Hf51 C51 C55 86.43(19)
C63 Hf51 C51 C55 52.6(2)
Cl51 Hf51 C51 C52 21.2(2)
Cl52 Hf51 C51 C52 -79.08(17)
C57 Hf51 C51 C52 158.22(19)
C55 Hf51 C51 C52 113.3(3)
C54 Hf51 C51 C52 74.92(19)
C58 Hf51 C51 C52 141.26(18)
C69 Hf51 C51 C52 -168.31(19)
C53 Hf51 C51 C52 34.80(16)
C64 Hf51 C51 C52 -160.26(17)
C63 Hf51 C51 C52 165.87(17)
Cl51 Hf51 C51 C70 141.19(18)
Cl52 Hf51 C51 C70 40.9(2)
C57 Hf51 C51 C70 -81.8(2)
C55 Hf51 C51 C70 -126.7(3)
C54 Hf51 C51 C70 -165.1(3)
C58 Hf51 C51 C70 -98.8(2)
C69 Hf51 C51 C70 -48.3(2)
C52 Hf51 C51 C70 120.0(3)
C53 Hf51 C51 C70 154.8(3)
C64 Hf51 C51 C70 -40.3(2)
C63 Hf51 C51 C70 -74.1(3)
C55 C51 C52 C53 -0.4(4)
C70 C51 C52 C53 176.6(3)
Hf51 C51 C52 C53 -66.1(2)
C55 C51 C52 Hf51 65.7(2)
C70 C51 C52 Hf51 -117.3(3)
Cl51 Hf51 C52 C53 -47.86(16)
Cl52 Hf51 C52 C53 -144.88(15)
C57 Hf51 C52 C53 94.53(17)
C55 Hf51 C52 C53 79.10(17)
C54 Hf51 C52 C53 37.08(15)
C51 Hf51 C52 C53 117.8(2)
C58 Hf51 C52 C53 63.3(2)
C69 Hf51 C52 C53 131.38(16)
C64 Hf51 C52 C53 152.77(17)
C63 Hf51 C52 C53 73.8(4)
Cl51 Hf51 C52 C51 -165.67(16)
Cl52 Hf51 C52 C51 97.30(18)
C57 Hf51 C52 C51 -23.3(2)
C55 Hf51 C52 C51 -38.72(17)
C54 Hf51 C52 C51 -80.74(19)
C58 Hf51 C52 C51 -54.6(2)
C69 Hf51 C52 C51 13.6(2)
C53 Hf51 C52 C51 -117.8(2)
C64 Hf51 C52 C51 35.0(3)
C63 Hf51 C52 C51 -44.0(5)
C51 C52 C53 C54 2.2(3)
Hf51 C52 C53 C54 -60.3(2)
C51 C52 C53 C71 -168.3(3)
Hf51 C52 C53 C71 129.2(3)
C51 C52 C53 Hf51 62.5(2)
Cl51 Hf51 C53 C52 134.83(15)
Cl52 Hf51 C53 C52 36.51(16)
C57 Hf51 C53 C52 -98.29(17)
C55 Hf51 C53 C52 -77.98(18)
C54 Hf51 C53 C52 -115.8(2)
C51 Hf51 C53 C52 -36.31(15)
C58 Hf51 C53 C52 -135.00(16)
C69 Hf51 C53 C52 -71.3(2)
C64 Hf51 C53 C52 -104.9(4)
C63 Hf51 C53 C52 -157.50(16)
Cl51 Hf51 C53 C54 -109.33(18)
Cl52 Hf51 C53 C54 152.34(17)
C57 Hf51 C53 C54 17.5(2)
C55 Hf51 C53 C54 37.85(18)
C51 Hf51 C53 C54 79.52(19)
C58 Hf51 C53 C54 -19.2(2)
C69 Hf51 C53 C54 44.5(2)
C52 Hf51 C53 C54 115.8(2)
C64 Hf51 C53 C54 10.9(5)
C63 Hf51 C53 C54 -41.7(2)
Cl51 Hf51 C53 C71 11.5(3)
Cl52 Hf51 C53 C71 -86.8(3)
C57 Hf51 C53 C71 138.4(3)
C55 Hf51 C53 C71 158.7(3)
C54 Hf51 C53 C71 120.9(4)
C51 Hf51 C53 C71 -159.6(3)
C58 Hf51 C53 C71 101.7(3)
C69 Hf51 C53 C71 165.4(2)
C52 Hf51 C53 C71 -123.3(3)
C64 Hf51 C53 C71 131.8(4)
C63 Hf51 C53 C71 79.2(3)
C52 C53 C54 C55 -3.2(3)
C71 C53 C54 C55 167.2(3)
Hf51 C53 C54 C55 -66.2(2)
C52 C53 C54 Hf51 62.9(2)
C71 C53 C54 Hf51 -126.6(3)
Cl51 Hf51 C54 C55 -173.57(16)
Cl52 Hf51 C54 C55 76.52(19)
C57 Hf51 C54 C55 -48.07(18)
C51 Hf51 C54 C55 38.38(17)
C58 Hf51 C54 C55 -82.15(18)
C69 Hf51 C54 C55 -33.9(2)
C52 Hf51 C54 C55 79.27(19)
C53 Hf51 C54 C55 115.3(3)
C64 Hf51 C54 C55 -61.1(2)
C63 Hf51 C54 C55 -91.46(19)
Cl51 Hf51 C54 C53 71.15(18)
Cl52 Hf51 C54 C53 -38.8(2)
C57 Hf51 C54 C53 -163.4(2)
C55 Hf51 C54 C53 -115.3(3)
C51 Hf51 C54 C53 -76.90(19)
C58 Hf51 C54 C53 162.57(19)
C69 Hf51 C54 C53 -149.23(18)
C52 Hf51 C54 C53 -36.02(17)
C64 Hf51 C54 C53 -176.36(17)
C63 Hf51 C54 C53 153.26(17)
C52 C51 C55 C54 -1.5(3)
C70 C51 C55 C54 -178.3(3)
Hf51 C51 C55 C54 67.5(2)
C52 C51 C55 C56 -158.7(3)
C70 C51 C55 C56 24.6(5)
Hf51 C51 C55 C56 -89.6(3)
C52 C51 C55 Hf51 -69.0(2)
C70 C51 C55 Hf51 114.2(3)
C53 C54 C55 C51 3.0(3)
Hf51 C54 C55 C51 -67.7(2)
C53 C54 C55 C56 162.2(2)
Hf51 C54 C55 C56 91.5(2)
C53 C54 C55 Hf51 70.7(2)
Cl51 Hf51 C55 C51 121.70(16)
Cl52 Hf51 C55 C51 -14.3(2)
C57 Hf51 C55 C51 -125.4(2)
C54 Hf51 C55 C51 113.3(3)
C58 Hf51 C55 C51 -153.62(19)
C69 Hf51 C55 C51 -98.55(19)
C52 Hf51 C55 C51 37.84(17)
C53 Hf51 C55 C51 76.87(19)
C64 Hf51 C55 C51 -109.97(18)
C63 Hf51 C55 C51 -143.55(17)
Cl51 Hf51 C55 C54 8.4(2)
Cl52 Hf51 C55 C54 -127.61(16)
C57 Hf51 C55 C54 121.3(2)
C51 Hf51 C55 C54 -113.3(3)
C58 Hf51 C55 C54 93.04(18)
C69 Hf51 C55 C54 148.11(19)
C52 Hf51 C55 C54 -75.50(19)
C53 Hf51 C55 C54 -36.48(17)
C64 Hf51 C55 C54 136.68(17)
C63 Hf51 C55 C54 103.10(18)
Cl51 Hf51 C55 C56 -111.02(18)
Cl52 Hf51 C55 C56 113.01(18)
C57 Hf51 C55 C56 1.88(18)
C54 Hf51 C55 C56 -119.4(3)
C51 Hf51 C55 C56 127.3(3)
C58 Hf51 C55 C56 -26.34(19)
C69 Hf51 C55 C56 28.73(19)
C52 Hf51 C55 C56 165.1(2)
C53 Hf51 C55 C56 -155.9(2)
C64 Hf51 C55 C56 17.3(2)
C63 Hf51 C55 C56 -16.3(2)
C51 C55 C56 C75 -55.9(4)
C54 C55 C56 C75 149.7(3)
Hf51 C55 C56 C75 -133.4(2)
C51 C55 C56 C57 74.9(4)
C54 C55 C56 C57 -79.5(3)
Hf51 C55 C56 C57 -2.6(2)
C75 C56 C57 C58 -146.9(3)
C55 C56 C57 C58 83.2(3)
C75 C56 C57 C69 50.3(4)
C55 C56 C57 C69 -79.6(4)
C75 C56 C57 Hf51 132.5(2)
C55 C56 C57 Hf51 2.6(2)
Cl51 Hf51 C57 C58 -4.1(2)
Cl52 Hf51 C57 C58 128.79(16)
C55 Hf51 C57 C58 -123.4(2)
C54 Hf51 C57 C58 -94.40(19)
C51 Hf51 C57 C58 -150.78(19)
C69 Hf51 C57 C58 109.7(3)
C52 Hf51 C57 C58 -138.14(18)
C53 Hf51 C57 C58 -103.93(19)
C64 Hf51 C57 C58 74.10(19)
C63 Hf51 C57 C58 35.76(17)
Cl51 Hf51 C57 C69 -113.87(17)
Cl52 Hf51 C57 C69 19.0(2)
C55 Hf51 C57 C69 126.9(2)
C54 Hf51 C57 C69 155.9(2)
C51 Hf51 C57 C69 99.5(2)
C58 Hf51 C57 C69 -109.7(3)
C52 Hf51 C57 C69 112.11(19)
C53 Hf51 C57 C69 146.32(18)
C64 Hf51 C57 C69 -35.65(18)
C63 Hf51 C57 C69 -73.99(19)
Cl51 Hf51 C57 C56 117.38(18)
Cl52 Hf51 C57 C56 -109.70(18)
C55 Hf51 C57 C56 -1.89(18)
C54 Hf51 C57 C56 27.11(19)
C51 Hf51 C57 C56 -29.27(19)
C58 Hf51 C57 C56 121.5(3)
C69 Hf51 C57 C56 -128.7(3)
C52 Hf51 C57 C56 -16.6(2)
C53 Hf51 C57 C56 17.6(2)
C64 Hf51 C57 C56 -164.4(2)
C63 Hf51 C57 C56 157.3(2)
C69 C57 C58 C59 -179.3(3)
C56 C57 C58 C59 14.4(5)
Hf51 C57 C58 C59 107.8(3)
C69 C57 C58 C63 2.4(3)
C56 C57 C58 C63 -163.9(3)
Hf51 C57 C58 C63 -70.5(2)
C69 C57 C58 Hf51 72.88(19)
C56 C57 C58 Hf51 -93.4(3)
Cl51 Hf51 C58 C59 48.1(2)
Cl52 Hf51 C58 C59 154.20(19)
C57 Hf51 C58 C59 -128.5(3)
C55 Hf51 C58 C59 -82.1(2)
C54 Hf51 C58 C59 -48.0(2)
C51 Hf51 C58 C59 -97.5(2)
C69 Hf51 C58 C59 -168.9(3)
C52 Hf51 C58 C59 -69.0(3)
C53 Hf51 C58 C59 -37.8(3)
C64 Hf51 C58 C59 151.0(3)
C63 Hf51 C58 C59 115.8(3)
Cl51 Hf51 C58 C63 -67.71(18)
Cl52 Hf51 C58 C63 38.4(2)
C57 Hf51 C58 C63 115.6(3)
C55 Hf51 C58 C63 162.1(2)
C54 Hf51 C58 C63 -163.87(19)
C51 Hf51 C58 C63 146.70(18)
C69 Hf51 C58 C63 75.32(19)
C52 Hf51 C58 C63 175.15(17)
C53 Hf51 C58 C63 -153.59(17)
C64 Hf51 C58 C63 35.19(17)
Cl51 Hf51 C58 C57 176.66(17)
Cl52 Hf51 C58 C57 -77.3(2)
C55 Hf51 C58 C57 46.43(18)
C54 Hf51 C58 C57 80.50(18)
C51 Hf51 C58 C57 31.1(2)
C69 Hf51 C58 C57 -40.31(17)
C52 Hf51 C58 C57 59.5(2)
C53 Hf51 C58 C57 90.78(19)
C64 Hf51 C58 C57 -80.44(19)
C63 Hf51 C58 C57 -115.6(3)
C63 C58 C59 C60 -1.5(4)
C57 C58 C59 C60 -179.7(3)
Hf51 C58 C59 C60 -93.9(3)
C58 C59 C60 C61 1.0(5)
C59 C60 C61 C62 -1.0(5)
C59 C60 C61 C81 179.1(3)
C60 C61 C62 C63 1.5(4)
C81 C61 C62 C63 -178.6(3)
C61 C62 C63 C64 179.0(3)
C61 C62 C63 C58 -2.1(4)
C61 C62 C63 Hf51 81.0(3)
C59 C58 C63 C62 2.1(4)
C57 C58 C63 C62 -179.3(3)
Hf51 C58 C63 C62 117.1(3)
C59 C58 C63 C64 -178.8(3)
C57 C58 C63 C64 -0.2(3)
Hf51 C58 C63 C64 -63.8(2)
C59 C58 C63 Hf51 -115.1(3)
C57 C58 C63 Hf51 63.5(2)
Cl51 Hf51 C63 C62 -3.7(2)
Cl52 Hf51 C63 C62 92.8(2)
C57 Hf51 C63 C62 -151.9(3)
C55 Hf51 C63 C62 -132.9(2)
C54 Hf51 C63 C62 -96.3(2)
C51 Hf51 C63 C62 -161.2(2)
C58 Hf51 C63 C62 -113.9(3)
C69 Hf51 C63 C62 165.8(3)
C52 Hf51 C63 C62 -128.2(4)
C53 Hf51 C63 C62 -73.0(3)
C64 Hf51 C63 C62 128.9(3)
Cl51 Hf51 C63 C64 -132.61(16)
Cl52 Hf51 C63 C64 -36.16(17)
C57 Hf51 C63 C64 79.16(18)
C55 Hf51 C63 C64 98.18(17)
C54 Hf51 C63 C64 134.82(16)
C51 Hf51 C63 C64 69.9(2)
C58 Hf51 C63 C64 117.2(3)
C69 Hf51 C63 C64 36.83(16)
C52 Hf51 C63 C64 102.8(4)
C53 Hf51 C63 C64 158.07(16)
Cl51 Hf51 C63 C58 110.23(18)
Cl52 Hf51 C63 C58 -153.32(17)
C57 Hf51 C63 C58 -38.00(18)
C55 Hf51 C63 C58 -19.0(2)
C54 Hf51 C63 C58 17.7(2)
C51 Hf51 C63 C58 -47.3(2)
C69 Hf51 C63 C58 -80.32(19)
C52 Hf51 C63 C58 -14.3(5)
C53 Hf51 C63 C58 40.9(2)
C64 Hf51 C63 C58 -117.2(3)
C62 C63 C64 C65 -1.7(5)
C58 C63 C64 C65 179.3(3)
Hf51 C63 C64 C65 119.3(3)
C62 C63 C64 C69 176.9(3)
C58 C63 C64 C69 -2.1(3)
Hf51 C63 C64 C69 -62.1(2)
C62 C63 C64 Hf51 -121.0(3)
C58 C63 C64 Hf51 60.0(2)
Cl51 Hf51 C64 C65 -81.4(2)
Cl52 Hf51 C64 C65 16.9(2)
C57 Hf51 C64 C65 152.6(3)
C55 Hf51 C64 C65 136.5(2)
C54 Hf51 C64 C65 168.2(2)
C51 Hf51 C64 C65 99.6(3)
C58 Hf51 C64 C65 -165.3(3)
C69 Hf51 C64 C65 114.8(3)
C52 Hf51 C64 C65 78.6(3)
C53 Hf51 C64 C65 160.1(3)
C63 Hf51 C64 C65 -129.1(3)
Cl51 Hf51 C64 C63 47.76(16)
Cl52 Hf51 C64 C63 146.06(16)
C57 Hf51 C64 C63 -78.29(18)
C55 Hf51 C64 C63 -94.40(18)
C54 Hf51 C64 C63 -62.6(2)
C51 Hf51 C64 C63 -131.27(16)
C58 Hf51 C64 C63 -36.12(16)
C69 Hf51 C64 C63 -116.0(2)
C52 Hf51 C64 C63 -152.29(18)
C53 Hf51 C64 C63 -70.7(4)
Cl51 Hf51 C64 C69 163.78(16)
Cl52 Hf51 C64 C69 -97.92(17)
C57 Hf51 C64 C69 37.73(17)
C55 Hf51 C64 C69 21.6(2)
C54 Hf51 C64 C69 53.4(2)
C51 Hf51 C64 C69 -15.3(2)
C58 Hf51 C64 C69 79.90(19)
C52 Hf51 C64 C69 -36.3(3)
C53 Hf51 C64 C69 45.3(5)
C63 Hf51 C64 C69 116.0(2)
C63 C64 C65 C66 177.0(3)
C69 C64 C65 C66 -1.5(4)
Hf51 C64 C65 C66 -85.4(3)
C64 C65 C66 C67 -1.2(4)
C64 C65 C66 C85 177.4(3)
C65 C66 C67 C68 2.6(4)
C85 C66 C67 C68 -176.1(3)
C66 C67 C68 C69 -1.2(5)
C67 C68 C69 C64 -1.6(4)
C67 C68 C69 C57 179.1(3)
C67 C68 C69 Hf51 90.8(3)
C65 C64 C69 C68 2.9(4)
C63 C64 C69 C68 -175.9(3)
Hf51 C64 C69 C68 118.5(3)
C65 C64 C69 C57 -177.6(3)
C63 C64 C69 C57 3.6(3)
Hf51 C64 C69 C57 -62.0(2)
C65 C64 C69 Hf51 -115.6(3)
C63 C64 C69 Hf51 65.6(2)
C58 C57 C69 C68 175.7(3)
C56 C57 C69 C68 -19.3(5)
Hf51 C57 C69 C68 -112.1(3)
C58 C57 C69 C64 -3.7(3)
C56 C57 C69 C64 161.3(3)
Hf51 C57 C69 C64 68.6(2)
C58 C57 C69 Hf51 -72.25(19)
C56 C57 C69 Hf51 92.8(3)
Cl51 Hf51 C69 C68 -136.7(2)
Cl52 Hf51 C69 C68 -34.9(2)
C57 Hf51 C69 C68 128.9(3)
C55 Hf51 C69 C68 85.1(2)
C54 Hf51 C69 C68 103.5(2)
C51 Hf51 C69 C68 51.7(2)
C58 Hf51 C69 C68 169.2(3)
C52 Hf51 C69 C68 44.3(3)
C53 Hf51 C69 C68 79.6(3)
C64 Hf51 C69 C68 -115.1(3)
C63 Hf51 C69 C68 -150.8(3)
Cl51 Hf51 C69 C64 -21.6(2)
Cl52 Hf51 C69 C64 80.11(17)
C57 Hf51 C69 C64 -116.0(3)
C55 Hf51 C69 C64 -159.81(19)
C54 Hf51 C69 C64 -141.47(17)
C51 Hf51 C69 C64 166.71(19)
C58 Hf51 C69 C64 -75.73(19)
C52 Hf51 C69 C64 159.34(17)
C53 Hf51 C69 C64 -165.32(17)
C63 Hf51 C69 C64 -35.72(17)
Cl51 Hf51 C69 C57 94.38(19)
Cl52 Hf51 C69 C57 -163.86(18)
C55 Hf51 C69 C57 -43.78(19)
C54 Hf51 C69 C57 -25.4(2)
C51 Hf51 C69 C57 -77.26(19)
C58 Hf51 C69 C57 40.30(18)
C52 Hf51 C69 C57 -84.6(2)
C53 Hf51 C69 C57 -49.3(2)
C64 Hf51 C69 C57 116.0(3)
C63 Hf51 C69 C57 80.3(2)
C52 C53 C71 C72 -172.3(3)
C54 C53 C71 C72 19.2(4)
Hf51 C53 C71 C72 -73.7(3)
C52 C53 C71 C74 -48.8(4)
C54 C53 C71 C74 142.7(3)
Hf51 C53 C71 C74 49.7(4)
C52 C53 C71 C73 69.0(4)
C54 C53 C71 C73 -99.5(4)
Hf51 C53 C71 C73 167.6(2)
C57 C56 C75 C80 -159.5(3)
C55 C56 C75 C80 -36.9(4)
C57 C56 C75 C76 25.2(4)
C55 C56 C75 C76 147.8(3)
C80 C75 C76 C77 1.1(5)
C56 C75 C76 C77 176.4(3)
C75 C76 C77 C78 -0.9(5)
C76 C77 C78 C79 0.6(5)
C77 C78 C79 C80 -0.5(5)
C76 C75 C80 C79 -1.0(5)
C56 C75 C80 C79 -176.5(3)
C78 C79 C80 C75 0.7(5)
C62 C61 C81 C82 -65.8(4)
C60 C61 C81 C82 114.1(3)
C62 C61 C81 C83 173.3(3)
C60 C61 C81 C83 -6.8(4)
C62 C61 C81 C84 53.5(4)
C60 C61 C81 C84 -126.6(3)
C65 C66 C85 C86 124.7(3)
C67 C66 C85 C86 -56.6(4)
C65 C66 C85 C87 4.2(4)
C67 C66 C85 C87 -177.1(3)
C65 C66 C85 C88 -114.5(3)
C67 C66 C85 C88 64.1(3)
